data_4061203
loop_
_publ_author_name
'Wilson, Scott R.'
'Prussak-Wieckowska, Teresa'

_journal_name_full Organometallics
_journal_paper_doi 10.1021/om0496941
_journal_year 2004
_chemical_formula_moiety 'C60 H84 Ru9 S8, 2(F6 P), C2 H3 N'
_chemical_formula_sum 'C62 H87 F12 N P2 Ru9 S8'
_chemical_formula_weight 2302.38
_space_group_IT_number 2
_space_group_name_Hall '-P 1'
_space_group_name_H-M_alt 'P -1'
_symmetry_cell_setting triclinic
_symmetry_space_group_name_Hall '-P 1'
_symmetry_space_group_name_H-M 'P -1'
_cell_angle_alpha 88.052(5)
_cell_angle_beta 86.399(5)
_cell_angle_gamma 66.131(5)
_cell_formula_units_Z 4
_cell_length_a 15.076(5)
_cell_length_b 17.410(5)
_cell_length_c 32.621(10)
_cell_measurement_temperature 193(2)
_cell_volume 7814(4)
_diffrn_ambient_temperature 193(2)
_exptl_crystal_density_diffrn 1.957
_cod_depositor_comments
;
The following automatic conversions were performed:
'_symmetry_cell_setting' value 'Triclinic' changed to 'triclinic'
according to '/home/saulius/struct/CIF-dictionaries/cif_core.dic'
dictionary named 'cif_core.dic' version 2.4.1 from 2010-06-29.

Automatic conversion script
Id: cif_fix_enum 1527 2010-12-29 10:47:43Z saulius 
;
_cod_database_code 4061203

loop_
_symmetry_equiv_pos_as_xyz
'x, y, z'
'-x, -y, -z'

loop_
_atom_site_label
_atom_site_type_symbol
_atom_site_fract_x
_atom_site_fract_y
_atom_site_fract_z
_atom_site_U_iso_or_equiv
_atom_site_adp_type
_atom_site_occupancy
_atom_site_symmetry_multiplicity
_atom_site_calc_flag
_atom_site_refinement_flags
_atom_site_disorder_assembly
_atom_site_disorder_group
C1 C 1.3100(7) -0.1943(7) 0.1637(4) 0.060(2) Uani 1 1 d U . .
C2 C 1.2873(6) -0.1977(6) 0.1232(3) 0.049(2) Uani 1 1 d U . .
H1 H 1.2757 -0.1477 0.1049 0.059 Uiso 1 1 calc R . .
C3 C 1.2616(6) -0.2622(5) 0.1098(3) 0.0404(18) Uani 1 1 d U . .
H2 H 1.2316 -0.2554 0.0827 0.048 Uiso 1 1 calc R . .
C4 C 1.2564(6) -0.3260(5) 0.1379(3) 0.0393(18) Uani 1 1 d U . .
C5 C 1.2824(6) -0.3244(6) 0.1789(3) 0.050(2) Uani 1 1 d U . .
H3 H 1.2683 -0.3613 0.2002 0.060 Uiso 1 1 calc R . .
C6 C 1.3108(6) -0.2590(7) 0.1917(3) 0.059(2) Uani 1 1 d U . .
H4 H 1.3160 -0.2520 0.2217 0.071 Uiso 1 1 calc R . .
C7 C 1.3314(9) -0.1226(9) 0.1787(4) 0.105(5) Uani 1 1 d U . .
H5 H 1.4011 -0.1364 0.1747 0.157 Uiso 1 1 calc R . .
H6 H 1.3120 -0.1136 0.2080 0.157 Uiso 1 1 calc R . .
H7 H 1.2950 -0.0713 0.1632 0.157 Uiso 1 1 calc R . .
C8 C 1.2305(7) -0.3963(5) 0.1238(3) 0.052(2) Uani 1 1 d U . .
H8 H 1.1915 -0.4092 0.1468 0.063 Uiso 1 1 calc R . .
C9 C 1.3247(8) -0.4764(6) 0.1162(4) 0.068(3) Uani 1 1 d U . .
H9 H 1.3082 -0.5218 0.1071 0.102 Uiso 1 1 calc R . .
H10 H 1.3589 -0.4932 0.1417 0.102 Uiso 1 1 calc R . .
H11 H 1.3667 -0.4647 0.0950 0.102 Uiso 1 1 calc R . .
C10 C 1.1707(8) -0.3750(7) 0.0866(3) 0.063(3) Uani 1 1 d U . .
H12 H 1.1107 -0.3251 0.0922 0.095 Uiso 1 1 calc R . .
H13 H 1.1546 -0.4223 0.0803 0.095 Uiso 1 1 calc R . .
H14 H 1.2077 -0.3637 0.0632 0.095 Uiso 1 1 calc R . .
C11 C 0.8715(7) -0.2159(7) 0.2008(3) 0.054(2) Uani 1 1 d U . .
C12 C 0.9552(7) -0.2825(6) 0.2117(3) 0.050(2) Uani 1 1 d U . .
H15 H 0.9873 -0.3294 0.1917 0.061 Uiso 1 1 calc R . .
C13 C 1.0041(7) -0.2811(6) 0.2461(3) 0.0483(19) Uani 1 1 d U . .
H16 H 1.0698 -0.3266 0.2501 0.058 Uiso 1 1 calc R . .
C14 C 0.9696(7) -0.2102(6) 0.2719(3) 0.0422(17) Uani 1 1 d U . .
C15 C 0.8871(6) -0.1390(6) 0.2595(3) 0.0455(19) Uani 1 1 d U . .
H17 H 0.8708 -0.0841 0.2732 0.055 Uiso 1 1 calc R . .
C16 C 0.8369(7) -0.1404(6) 0.2252(3) 0.050(2) Uani 1 1 d U . .
H18 H 0.7849 -0.0874 0.2150 0.060 Uiso 1 1 calc R . .
C17 C 0.8159(9) -0.2173(9) 0.1640(4) 0.090(4) Uani 1 1 d U . .
H19 H 0.7671 -0.2394 0.1723 0.136 Uiso 1 1 calc R . .
H20 H 0.8611 -0.2532 0.1427 0.136 Uiso 1 1 calc R . .
H21 H 0.7836 -0.1601 0.1531 0.136 Uiso 1 1 calc R . .
C18 C 1.0195(7) -0.2057(6) 0.3096(3) 0.053(2) Uani 1 1 d U . .
H22 H 1.0191 -0.1482 0.3103 0.063 Uiso 1 1 calc R . .
C19 C 1.1251(9) -0.2688(9) 0.3109(4) 0.090(4) Uani 1 1 d U . .
H23 H 1.1622 -0.2612 0.2865 0.135 Uiso 1 1 calc R . .
H24 H 1.1277 -0.3260 0.3114 0.135 Uiso 1 1 calc R . .
H25 H 1.1530 -0.2597 0.3357 0.135 Uiso 1 1 calc R . .
C20 C 0.9590(10) -0.2154(9) 0.3479(3) 0.086(4) Uani 1 1 d U . .
H26 H 0.8918 -0.1741 0.3466 0.129 Uiso 1 1 calc R . .
H27 H 0.9867 -0.2062 0.3727 0.129 Uiso 1 1 calc R . .
H28 H 0.9603 -0.2722 0.3488 0.129 Uiso 1 1 calc R . .
C21 C 1.3134(5) 0.1680(5) 0.1689(3) 0.0350(17) Uani 1 1 d U . .
C22 C 1.3326(5) 0.0868(5) 0.1527(3) 0.0356(16) Uani 1 1 d U . .
H29 H 1.3436 0.0383 0.1720 0.043 Uiso 1 1 calc R . .
C23 C 1.3213(6) 0.0774(5) 0.1104(3) 0.0381(17) Uani 1 1 d U . .
H30 H 1.3231 0.0226 0.1012 0.046 Uiso 1 1 calc R . .
C24 C 1.2861(6) 0.1470(6) 0.0836(3) 0.0414(18) Uani 1 1 d U . .
C25 C 1.2676(6) 0.2274(6) 0.0993(3) 0.0421(18) Uani 1 1 d U . .
H31 H 1.2319 0.2781 0.0823 0.051 Uiso 1 1 calc R . .
C26 C 1.2790(6) 0.2386(5) 0.1411(3) 0.0382(17) Uani 1 1 d U . .
H32 H 1.2521 0.2967 0.1524 0.046 Uiso 1 1 calc R . .
C27 C 1.3225(7) 0.1802(6) 0.2134(3) 0.051(2) Uani 1 1 d U . .
H33 H 1.3882 0.1757 0.2176 0.076 Uiso 1 1 calc R . .
H34 H 1.3100 0.1371 0.2298 0.076 Uiso 1 1 calc R . .
H35 H 1.2751 0.2360 0.2218 0.076 Uiso 1 1 calc R . .
C28 C 1.2674(7) 0.1408(8) 0.0384(3) 0.059(3) Uani 1 1 d U . .
H36 H 1.2056 0.1898 0.0326 0.070 Uiso 1 1 calc R . .
C29 C 1.3490(8) 0.1511(8) 0.0102(3) 0.080(4) Uani 1 1 d U . .
H37 H 1.3674 0.1938 0.0215 0.119 Uiso 1 1 d R . .
H38 H 1.3260 0.1685 -0.0175 0.119 Uiso 1 1 d R . .
H39 H 1.4059 0.0973 0.0087 0.119 Uiso 1 1 d RD . .
C30 C 1.2520(8) 0.0621(7) 0.0297(3) 0.067(3) Uani 1 1 d U . .
H40 H 1.1986 0.0601 0.0478 0.101 Uiso 1 1 calc R . .
H41 H 1.3116 0.0124 0.0347 0.101 Uiso 1 1 calc R . .
H42 H 1.2360 0.0629 0.0010 0.101 Uiso 1 1 calc R . .
C31 C 0.8625(6) 0.3395(5) 0.2042(3) 0.0315(16) Uani 1 1 d U . .
C32 C 0.9377(6) 0.3555(5) 0.2225(3) 0.0337(17) Uani 1 1 d U . .
H43 H 0.9610 0.3288 0.2496 0.040 Uiso 1 1 calc R . .
C33 C 0.9951(6) 0.3885(5) 0.1982(3) 0.0377(17) Uani 1 1 d U . .
H44 H 1.0569 0.3859 0.2090 0.045 Uiso 1 1 calc R . .
C34 C 0.9755(6) 0.4127(5) 0.1566(3) 0.0363(17) Uani 1 1 d U . .
C35 C 0.8956(6) 0.4042(5) 0.1393(3) 0.0358(17) Uani 1 1 d U . .
H45 H 0.8874 0.4118 0.1091 0.043 Uiso 1 1 calc R . .
C36 C 0.8434(6) 0.3655(5) 0.1633(3) 0.0307(16) Uani 1 1 d U . .
H46 H 0.7992 0.3465 0.1489 0.037 Uiso 1 1 calc R . .
C37 C 0.8050(6) 0.2992(5) 0.2287(3) 0.041(2) Uani 1 1 d U . .
H47 H 0.7488 0.3427 0.2429 0.062 Uiso 1 1 calc R . .
H48 H 0.8461 0.2604 0.2490 0.062 Uiso 1 1 calc R . .
H49 H 0.7826 0.2683 0.2103 0.062 Uiso 1 1 calc R . .
C38 C 1.0344(8) 0.4559(6) 0.1318(3) 0.051(2) Uani 1 1 d U . .
H50 H 1.0991 0.4383 0.1440 0.061 Uiso 1 1 calc R . .
C39 C 0.9775(9) 0.5509(6) 0.1383(4) 0.077(4) Uani 1 1 d U . .
H51 H 1.0123 0.5814 0.1237 0.116 Uiso 1 1 calc R . .
H52 H 0.9712 0.5631 0.1677 0.116 Uiso 1 1 calc R . .
H53 H 0.9127 0.5686 0.1277 0.116 Uiso 1 1 calc R . .
C40 C 1.0506(7) 0.4337(6) 0.0872(3) 0.052(3) Uani 1 1 d U . .
H54 H 1.0879 0.3730 0.0843 0.078 Uiso 1 1 calc R . .
H55 H 1.0867 0.4637 0.0731 0.078 Uiso 1 1 calc R . .
H56 H 0.9878 0.4500 0.0749 0.078 Uiso 1 1 calc R . .
C41 C 0.8843(6) 0.1674(6) -0.0025(3) 0.0375(18) Uani 1 1 d U . .
C42 C 0.8186(6) 0.1365(6) -0.0164(3) 0.0360(17) Uani 1 1 d U . .
H57 H 0.8437 0.0759 -0.0240 0.043 Uiso 1 1 calc R . .
C43 C 0.7163(6) 0.1827(6) -0.0107(3) 0.0381(17) Uani 1 1 d U . .
H58 H 0.6714 0.1550 -0.0156 0.046 Uiso 1 1 calc R . .
C44 C 0.6780(6) 0.2660(6) 0.0076(3) 0.0395(18) Uani 1 1 d U . .
C45 C 0.7449(6) 0.2967(5) 0.0195(3) 0.0401(18) Uani 1 1 d U . .
H59 H 0.7203 0.3475 0.0373 0.048 Uiso 1 1 calc R . .
C46 C 0.8465(6) 0.2474(5) 0.0166(3) 0.0389(18) Uani 1 1 d U . .
H60 H 0.8909 0.2658 0.0312 0.047 Uiso 1 1 calc R . .
C47 C 0.9924(6) 0.1190(6) -0.0087(3) 0.051(3) Uani 1 1 d U . .
H61 H 1.0147 0.1333 -0.0356 0.077 Uiso 1 1 calc R . .
H62 H 1.0078 0.0586 -0.0074 0.077 Uiso 1 1 calc R . .
H63 H 1.0252 0.1334 0.0130 0.077 Uiso 1 1 calc R . .
C48 C 0.5689(7) 0.3185(6) 0.0083(3) 0.055(3) Uani 1 1 d U . .
H64 H 0.5343 0.2801 0.0084 0.066 Uiso 1 1 calc R . .
C49 C 0.5459(7) 0.3737(7) -0.0310(3) 0.078(4) Uani 1 1 d U . .
H65 H 0.5685 0.3377 -0.0552 0.117 Uiso 1 1 calc R . .
H66 H 0.5790 0.4119 -0.0311 0.117 Uiso 1 1 calc R . .
H67 H 0.4757 0.4064 -0.0315 0.117 Uiso 1 1 calc R . .
C50 C 0.5331(8) 0.3749(7) 0.0464(3) 0.074(4) Uani 1 1 d U . .
H68 H 0.5480 0.3399 0.0713 0.111 Uiso 1 1 calc R . .
H69 H 0.4627 0.4073 0.0460 0.111 Uiso 1 1 calc R . .
H70 H 0.5657 0.4135 0.0462 0.111 Uiso 1 1 calc R . .
C51 C 0.5782(12) 0.0633(6) 0.1063(4) 0.036(2) Uani 0.523(10) 1 d PDU A 1
C52 C 0.6248(12) 0.0340(6) 0.1430(4) 0.040(2) Uani 0.523(10) 1 d PDU A 1
H71 H 0.6612 -0.0246 0.1466 0.048 Uiso 0.523(10) 1 calc PR A 1
C53 C 0.6193(12) 0.0888(6) 0.1746(4) 0.043(2) Uani 0.523(10) 1 d PDU A 1
H72 H 0.6522 0.0663 0.1990 0.051 Uiso 0.523(10) 1 calc PR A 1
C54 C 0.5663(12) 0.1759(6) 0.1711(4) 0.042(2) Uani 0.523(10) 1 d PDU A 1
C55 C 0.5222(12) 0.2068(6) 0.1337(4) 0.037(2) Uani 0.523(10) 1 d PDU A 1
H73 H 0.4881 0.2656 0.1298 0.044 Uiso 0.523(10) 1 calc PR A 1
C56 C 0.5281(12) 0.1508(7) 0.1013(4) 0.038(2) Uani 0.523(10) 1 d PDU A 1
H74 H 0.4980 0.1730 0.0764 0.046 Uiso 0.523(10) 1 calc PR A 1
C57 C 0.5873(14) -0.0012(9) 0.0738(5) 0.047(3) Uani 0.523(10) 1 d PDU A 1
H75 H 0.6251 -0.0579 0.0842 0.070 Uiso 0.523(10) 1 calc PR A 1
H76 H 0.6201 0.0093 0.0487 0.070 Uiso 0.523(10) 1 calc PR A 1
H77 H 0.5224 0.0037 0.0677 0.070 Uiso 0.523(10) 1 calc PR A 1
C58 C 0.5574(11) 0.2301(7) 0.2075(4) 0.056(3) Uani 0.523(10) 1 d PDU A 1
H78 H 0.4943 0.2391 0.2227 0.067 Uiso 0.523(10) 1 calc PR A 1
C59 C 0.6393(14) 0.1794(11) 0.2365(5) 0.067(4) Uani 0.523(10) 1 d PDU A 1
H79 H 0.6345 0.2133 0.2606 0.101 Uiso 0.523(10) 1 calc PR A 1
H80 H 0.7027 0.1654 0.2219 0.101 Uiso 0.523(10) 1 calc PR A 1
H81 H 0.6326 0.1276 0.2453 0.101 Uiso 0.523(10) 1 calc PR A 1
C60 C 0.5580(14) 0.3140(8) 0.1995(6) 0.057(3) Uani 0.523(10) 1 d PDU A 1
H82 H 0.5518 0.3423 0.2257 0.085 Uiso 0.523(10) 1 calc PR A 1
H83 H 0.5034 0.3475 0.1828 0.085 Uiso 0.523(10) 1 calc PR A 1
H84 H 0.6192 0.3078 0.1848 0.085 Uiso 0.523(10) 1 calc PR A 1
C61 C 0.8771(8) 0.0368(6) 0.3396(3) 0.055(2) Uani 1 1 d U . .
C62 C 0.9143(7) 0.0592(6) 0.3019(3) 0.0486(19) Uani 1 1 d U . .
H85 H 0.8682 0.0972 0.2819 0.058 Uiso 1 1 calc R . .
C63 C 1.0160(7) 0.0388(6) 0.2956(3) 0.0465(19) Uani 1 1 d U . .
H86 H 1.0381 0.0653 0.2716 0.056 Uiso 1 1 calc R . .
C64 C 1.0817(7) 0.0007(5) 0.3266(3) 0.046(2) Uani 1 1 d U . .
C65 C 1.0420(8) -0.0203(6) 0.3652(3) 0.056(2) Uani 1 1 d U . .
H87 H 1.0830 -0.0387 0.3895 0.067 Uiso 1 1 calc R . .
C66 C 0.9428(8) -0.0046(6) 0.3694(3) 0.057(2) Uani 1 1 d U . .
H88 H 0.9153 -0.0093 0.3976 0.068 Uiso 1 1 calc R . .
C67 C 0.7689(8) 0.0565(8) 0.3457(4) 0.082(4) Uani 1 1 d U . .
H89 H 0.7568 0.0084 0.3369 0.124 Uiso 1 1 calc R . .
H90 H 0.7319 0.1061 0.3292 0.124 Uiso 1 1 calc R . .
H91 H 0.7484 0.0675 0.3748 0.124 Uiso 1 1 calc R . .
C68 C 1.1898(7) -0.0174(6) 0.3222(3) 0.056(3) Uani 1 1 d U . .
H92 H 1.2088 -0.0034 0.3489 0.067 Uiso 1 1 calc R . .
C69 C 1.2146(8) 0.0354(7) 0.2884(3) 0.068(3) Uani 1 1 d U . .
H93 H 1.1772 0.0952 0.2940 0.101 Uiso 1 1 calc R . .
H94 H 1.1983 0.0218 0.2618 0.101 Uiso 1 1 calc R . .
H95 H 1.2842 0.0228 0.2879 0.101 Uiso 1 1 calc R . .
C70 C 1.2483(8) -0.1112(7) 0.3147(4) 0.072(3) Uani 1 1 d U . .
H96 H 1.2323 -0.1437 0.3369 0.108 Uiso 1 1 calc R . .
H97 H 1.3179 -0.1237 0.3142 0.108 Uiso 1 1 calc R . .
H98 H 1.2323 -0.1264 0.2884 0.108 Uiso 1 1 calc R . .
C71 C 1.1500(17) 0.2584(8) 0.3651(4) 0.0536(19) Uani 0.618(13) 1 d PDU B 1
C72 C 1.1896(15) 0.1767(7) 0.3811(4) 0.055(2) Uani 0.618(13) 1 d PDU B 1
H99 H 1.2322 0.1322 0.3642 0.066 Uiso 0.618(13) 1 calc PR B 1
C73 C 1.1671(13) 0.1590(7) 0.4225(4) 0.057(2) Uani 0.618(13) 1 d PDU B 1
H100 H 1.1976 0.1033 0.4329 0.069 Uiso 0.618(13) 1 calc PR B 1
C74 C 1.1014(12) 0.2216(7) 0.4482(3) 0.060(2) Uani 0.618(13) 1 d PDU B 1
C75 C 1.0553(14) 0.3025(7) 0.4307(4) 0.055(2) Uani 0.618(13) 1 d PDU B 1
H101 H 1.0084 0.3461 0.4470 0.066 Uiso 0.618(13) 1 calc PR B 1
C76 C 1.0771(15) 0.3206(7) 0.3894(4) 0.0554(19) Uani 0.618(13) 1 d PDU B 1
H102 H 1.0423 0.3748 0.3780 0.066 Uiso 0.618(13) 1 calc PR B 1
C77 C 1.1732(14) 0.2781(10) 0.3206(4) 0.056(3) Uani 0.618(13) 1 d PDU B 1
H103 H 1.1371 0.3380 0.3149 0.085 Uiso 0.618(13) 1 calc PR B 1
H104 H 1.1544 0.2450 0.3020 0.085 Uiso 0.618(13) 1 calc PR B 1
H105 H 1.2431 0.2637 0.3165 0.085 Uiso 0.618(13) 1 calc PR B 1
C78 C 1.0742(10) 0.2075(9) 0.4924(3) 0.076(3) Uani 0.618(13) 1 d PDU B 1
H106 H 1.0039 0.2442 0.4979 0.091 Uiso 0.618(13) 1 calc PR B 1
C79 C 1.1334(14) 0.2363(13) 0.5207(5) 0.090(4) Uani 0.618(13) 1 d PDU B 1
H107 H 1.1219 0.2949 0.5143 0.135 Uiso 0.618(13) 1 calc PR B 1
H108 H 1.2027 0.2008 0.5162 0.135 Uiso 0.618(13) 1 calc PR B 1
H109 H 1.1130 0.2316 0.5495 0.135 Uiso 0.618(13) 1 calc PR B 1
C80 C 1.0886(16) 0.1207(10) 0.5037(5) 0.088(3) Uani 0.618(13) 1 d PDU B 1
H110 H 1.0680 0.1184 0.5327 0.132 Uiso 0.618(13) 1 calc PR B 1
H111 H 1.1574 0.0835 0.4994 0.132 Uiso 0.618(13) 1 calc PR B 1
H112 H 1.0498 0.1024 0.4865 0.132 Uiso 0.618(13) 1 calc PR B 1
C81 C 0.8866(6) 0.5931(5) 0.3105(3) 0.0421(19) Uani 1 1 d U . .
C82 C 0.8090(7) 0.6597(5) 0.2943(3) 0.0401(18) Uani 1 1 d U . .
H113 H 0.8001 0.6616 0.2641 0.048 Uiso 1 1 calc R . .
C83 C 0.7340(7) 0.7180(5) 0.3205(3) 0.0375(18) Uani 1 1 d U . .
H114 H 0.6739 0.7592 0.3081 0.045 Uiso 1 1 calc R . .
C84 C 0.7365(7) 0.7110(5) 0.3630(3) 0.0386(18) Uani 1 1 d U . .
C85 C 0.8107(7) 0.6404(6) 0.3802(3) 0.0417(18) Uani 1 1 d U . .
H115 H 0.8059 0.6270 0.4101 0.050 Uiso 1 1 calc R . .
C86 C 0.8858(6) 0.5838(6) 0.3543(3) 0.0442(18) Uani 1 1 d U . .
H116 H 0.9325 0.5304 0.3665 0.053 Uiso 1 1 calc R . .
C87 C 0.9656(7) 0.5312(6) 0.2831(4) 0.061(3) Uani 1 1 d U . .
H117 H 1.0180 0.5504 0.2777 0.091 Uiso 1 1 calc R . .
H118 H 0.9388 0.5269 0.2571 0.091 Uiso 1 1 calc R . .
H119 H 0.9913 0.4760 0.2967 0.091 Uiso 1 1 calc R . .
C88 C 0.6591(7) 0.7768(6) 0.3914(3) 0.053(2) Uani 1 1 d U . .
H120 H 0.6647 0.7532 0.4199 0.064 Uiso 1 1 calc R . .
C89 C 0.5564(7) 0.8034(6) 0.3798(3) 0.062(3) Uani 1 1 d U . .
H121 H 0.5399 0.7544 0.3803 0.093 Uiso 1 1 calc R . .
H122 H 0.5493 0.8280 0.3521 0.093 Uiso 1 1 calc R . .
H123 H 0.5128 0.8451 0.3994 0.093 Uiso 1 1 calc R . .
C90 C 0.6852(9) 0.8548(7) 0.3910(4) 0.078(4) Uani 1 1 d U . .
H124 H 0.6385 0.8978 0.4092 0.118 Uiso 1 1 calc R . .
H125 H 0.6827 0.8774 0.3630 0.118 Uiso 1 1 calc R . .
H126 H 0.7508 0.8381 0.4006 0.118 Uiso 1 1 calc R . .
C91 C 0.4358(11) 0.6420(8) 0.3090(4) 0.041(2) Uani 0.546(17) 1 d PDU B 1
C92 C 0.4554(11) 0.5642(9) 0.2914(4) 0.044(2) Uani 0.546(17) 1 d PDU B 1
H127 H 0.4260 0.5293 0.3035 0.053 Uiso 0.546(17) 1 calc PR B 1
C93 C 0.5185(13) 0.5367(8) 0.2558(5) 0.045(2) Uani 0.546(17) 1 d PDU B 1
H128 H 0.5366 0.4810 0.2464 0.054 Uiso 0.546(17) 1 calc PR B 1
C94 C 0.5549(12) 0.5898(8) 0.2339(4) 0.043(2) Uani 0.546(17) 1 d PDU B 1
C95 C 0.5363(13) 0.6677(8) 0.2523(5) 0.038(2) Uani 0.546(17) 1 d PDU B 1
H129 H 0.5640 0.7034 0.2396 0.046 Uiso 0.546(17) 1 calc PR B 1
C96 C 0.4772(12) 0.6939(8) 0.2892(4) 0.039(2) Uani 0.546(17) 1 d PDU B 1
H130 H 0.4656 0.7468 0.3006 0.047 Uiso 0.546(17) 1 calc PR B 1
C97 C 0.3765(12) 0.6682(12) 0.3498(4) 0.048(3) Uani 0.546(17) 1 d PDU B 1
H131 H 0.3651 0.7263 0.3558 0.072 Uiso 0.546(17) 1 calc PR B 1
H132 H 0.4122 0.6311 0.3719 0.072 Uiso 0.546(17) 1 calc PR B 1
H133 H 0.3140 0.6640 0.3479 0.072 Uiso 0.546(17) 1 calc PR B 1
C98 C 0.6215(9) 0.5630(10) 0.1957(3) 0.054(2) Uani 0.546(17) 1 d PDU B 1
H134 H 0.6523 0.5002 0.1962 0.064 Uiso 0.546(17) 1 calc PR B 1
C99 C 0.5610(13) 0.5892(13) 0.1571(4) 0.058(3) Uani 0.546(17) 1 d PDU B 1
H135 H 0.5106 0.5671 0.1593 0.087 Uiso 0.546(17) 1 calc PR B 1
H136 H 0.6036 0.5666 0.1326 0.087 Uiso 0.546(17) 1 calc PR B 1
H137 H 0.5305 0.6506 0.1551 0.087 Uiso 0.546(17) 1 calc PR B 1
C100 C 0.7018(12) 0.5918(15) 0.1913(6) 0.057(3) Uani 0.546(17) 1 d PDU B 1
H138 H 0.7394 0.5712 0.1654 0.085 Uiso 0.546(17) 1 calc PR B 1
H139 H 0.7442 0.5699 0.2143 0.085 Uiso 0.546(17) 1 calc PR B 1
H140 H 0.6747 0.6534 0.1913 0.085 Uiso 0.546(17) 1 calc PR B 1
C101 C 0.4174(10) 0.2314(5) 0.3660(3) 0.054(2) Uani 0.751(10) 1 d PDU C 1
C102 C 0.3612(11) 0.2554(6) 0.4030(4) 0.0562(19) Uani 0.751(10) 1 d PDU C 1
H141 H 0.3628 0.2135 0.4227 0.067 Uiso 0.751(10) 1 calc PR C 1
C103 C 0.3018(13) 0.3411(6) 0.4117(4) 0.0567(19) Uani 0.751(10) 1 d PDU C 1
H142 H 0.2642 0.3551 0.4370 0.068 Uiso 0.751(10) 1 calc PR C 1
C104 C 0.2975(9) 0.4054(5) 0.3839(4) 0.0589(19) Uani 0.751(10) 1 d PDU C 1
C105 C 0.3593(11) 0.3816(6) 0.3477(4) 0.052(2) Uani 0.751(10) 1 d PDU C 1
H143 H 0.3615 0.4238 0.3289 0.063 Uiso 0.751(10) 1 calc PR C 1
C106 C 0.4178(11) 0.2959(6) 0.3389(4) 0.053(2) Uani 0.751(10) 1 d PDU C 1
H144 H 0.4580 0.2819 0.3143 0.064 Uiso 0.751(10) 1 calc PR C 1
C107 C 0.4798(11) 0.1390(6) 0.3564(5) 0.069(3) Uani 0.751(10) 1 d PDU C 1
H145 H 0.4688 0.1035 0.3783 0.104 Uiso 0.751(10) 1 calc PR C 1
H146 H 0.5485 0.1297 0.3544 0.104 Uiso 0.751(10) 1 calc PR C 1
H147 H 0.4619 0.1247 0.3302 0.104 Uiso 0.751(10) 1 calc PR C 1
C108 C 0.2343(8) 0.4970(6) 0.3894(4) 0.077(2) Uani 0.751(10) 1 d PDU C 1
H148 H 0.2612 0.5246 0.3675 0.092 Uiso 0.751(10) 1 calc PR C 1
C109 C 0.1313(8) 0.5173(10) 0.3760(5) 0.085(3) Uani 0.751(10) 1 d PDU C 1
H149 H 0.0927 0.5780 0.3777 0.127 Uiso 0.751(10) 1 calc PR C 1
H150 H 0.1008 0.4878 0.3940 0.127 Uiso 0.751(10) 1 calc PR C 1
H151 H 0.1347 0.4992 0.3476 0.127 Uiso 0.751(10) 1 calc PR C 1
C110 C 0.2363(11) 0.5404(9) 0.4268(4) 0.088(4) Uani 0.751(10) 1 d PDU C 1
H152 H 0.1916 0.5996 0.4249 0.132 Uiso 0.751(10) 1 calc PR C 1
H153 H 0.3023 0.5363 0.4299 0.132 Uiso 0.751(10) 1 calc PR C 1
H154 H 0.2162 0.5142 0.4506 0.132 Uiso 0.751(10) 1 calc PR C 1
C111 C 0.4313(5) 0.3501(6) 0.5241(11) 0.0479(18) Uani 0.684(10) 1 d PDU B 1
C112 C 0.4765(6) 0.2620(5) 0.5209(6) 0.052(2) Uani 0.684(10) 1 d PDU B 1
H155 H 0.4377 0.2312 0.5182 0.062 Uiso 0.684(10) 1 calc PR B 1
C113 C 0.5792(5) 0.2181(6) 0.5217(5) 0.057(2) Uani 0.684(10) 1 d PDU B 1
H156 H 0.6071 0.1585 0.5213 0.068 Uiso 0.684(10) 1 calc PR B 1
C114 C 0.6401(5) 0.2613(5) 0.5233(4) 0.056(2) Uani 0.684(10) 1 d PDU B 1
C115 C 0.5940(5) 0.3496(5) 0.5279(5) 0.051(2) Uani 0.684(10) 1 d PDU B 1
H157 H 0.6328 0.3802 0.5312 0.061 Uiso 0.684(10) 1 calc PR B 1
C116 C 0.4915(5) 0.3938(6) 0.5279(5) 0.048(2) Uani 0.684(10) 1 d PDU B 1
H158 H 0.4632 0.4532 0.5304 0.058 Uiso 0.684(10) 1 calc PR B 1
C117 C 0.3214(5) 0.3972(7) 0.5253(6) 0.051(3) Uani 0.684(10) 1 d PDU B 1
H159 H 0.2914 0.3574 0.5221 0.076 Uiso 0.684(10) 1 calc PR B 1
H160 H 0.3033 0.4387 0.5029 0.076 Uiso 0.684(10) 1 calc PR B 1
H161 H 0.2986 0.4259 0.5517 0.076 Uiso 0.684(10) 1 calc PR B 1
C118 C 0.7497(6) 0.2166(6) 0.5227(4) 0.074(3) Uani 0.684(10) 1 d PDU B 1
H162 H 0.7771 0.2486 0.5036 0.089 Uiso 0.684(10) 1 calc PR B 1
C119 C 0.7843(11) 0.1272(7) 0.5057(5) 0.085(3) Uani 0.684(10) 1 d PDU B 1
H163 H 0.8554 0.0999 0.5053 0.128 Uiso 0.684(10) 1 calc PR B 1
H164 H 0.7629 0.1301 0.4777 0.128 Uiso 0.684(10) 1 calc PR B 1
H165 H 0.7567 0.0947 0.5232 0.128 Uiso 0.684(10) 1 calc PR B 1
C120 C 0.7899(11) 0.2133(11) 0.5639(4) 0.090(4) Uani 0.684(10) 1 d PDU B 1
H166 H 0.8608 0.1834 0.5617 0.135 Uiso 0.684(10) 1 calc PR B 1
H167 H 0.7626 0.1837 0.5836 0.135 Uiso 0.684(10) 1 calc PR B 1
H168 H 0.7726 0.2706 0.5735 0.135 Uiso 0.684(10) 1 calc PR B 1
Ru1 Ru 1.02659(4) 0.11568(4) 0.14751(2) 0.02493(15) Uani 1 1 d U A .
Ru2 Ru 0.87502(4) 0.08896(4) 0.11885(2) 0.02600(15) Uani 1 1 d U A .
Ru3 Ru 1.01536(5) -0.04053(4) 0.16082(2) 0.02778(15) Uani 1 1 d U A .
Ru4 Ru 1.16652(5) -0.19924(4) 0.16481(2) 0.03191(16) Uani 1 1 d U A .
Ru5 Ru 0.99116(5) -0.17250(4) 0.20582(2) 0.03259(17) Uani 1 1 d U A .
Ru6 Ru 1.18174(4) 0.17125(4) 0.13829(2) 0.02789(15) Uani 1 1 d U A .
Ru7 Ru 0.99752(5) 0.27955(4) 0.16456(2) 0.02626(15) Uani 1 1 d U A .
Ru8 Ru 0.77779(4) 0.17110(4) 0.04989(2) 0.02749(15) Uani 1 1 d U A .
Ru9 Ru 0.67388(5) 0.13076(4) 0.11372(2) 0.03065(16) Uani 1 1 d U . .
Ru10 Ru 0.83137(5) 0.27866(4) 0.37353(2) 0.02757(15) Uani 1 1 d U B .
Ru11 Ru 0.70835(5) 0.44125(4) 0.35318(2) 0.02750(15) Uani 1 1 d U B .
Ru12 Ru 0.63534(5) 0.34107(4) 0.39934(2) 0.02838(15) Uani 1 1 d U B .
Ru13 Ru 0.95912(5) 0.11392(4) 0.35312(2) 0.03445(17) Uani 1 1 d U B .
Ru14 Ru 1.03064(5) 0.21789(4) 0.38798(2) 0.03602(17) Uani 1 1 d U . .
Ru15 Ru 0.74551(5) 0.58869(4) 0.33499(2) 0.02977(16) Uani 1 1 d U B .
Ru16 Ru 0.59564(5) 0.56745(4) 0.30063(2) 0.03341(17) Uani 1 1 d U B .
Ru17 Ru 0.45510(5) 0.32370(5) 0.40016(2) 0.03561(17) Uani 1 1 d U . .
Ru18 Ru 0.54187(5) 0.31322(5) 0.47179(2) 0.03847(18) Uani 1 1 d U B .
S1 S 1.03546(14) 0.01884(12) 0.09951(6) 0.0296(5) Uani 1 1 d U . .
S2 S 0.91199(14) 0.08703(12) 0.18622(6) 0.0282(4) Uani 1 1 d U . .
S3 S 1.01859(15) -0.16111(13) 0.13608(7) 0.0349(5) Uani 1 1 d U . .
S4 S 1.09209(15) -0.10615(13) 0.21760(7) 0.0315(5) Uani 1 1 d U . .
S5 S 1.04185(14) 0.21229(12) 0.10265(6) 0.0268(4) Uani 1 1 d U . .
S6 S 1.09609(14) 0.15735(13) 0.19712(6) 0.0300(5) Uani 1 1 d U . .
S7 S 0.75379(14) 0.21875(12) 0.11613(6) 0.0282(4) Uani 1 1 d U A .
S8 S 0.80301(14) 0.03865(12) 0.07440(7) 0.0310(5) Uani 1 1 d U A .
S9 S 0.70124(14) 0.31896(13) 0.33350(6) 0.0291(4) Uani 1 1 d U . .
S10 S 0.74811(15) 0.38718(13) 0.41798(6) 0.0310(5) Uani 1 1 d U . .
S11 S 0.91573(16) 0.17407(14) 0.41714(7) 0.0366(5) Uani 1 1 d U B .
S12 S 0.95720(15) 0.23884(13) 0.32652(7) 0.0323(5) Uani 1 1 d U B .
S13 S 0.75867(14) 0.48121(13) 0.29255(6) 0.0308(5) Uani 1 1 d U . .
S14 S 0.61370(15) 0.57604(13) 0.36945(7) 0.0345(5) Uani 1 1 d U . .
S15 S 0.49026(16) 0.42743(14) 0.42788(7) 0.0367(5) Uani 1 1 d U B .
S16 S 0.60571(16) 0.22657(14) 0.41619(7) 0.0371(5) Uani 1 1 d U B .
P1 P 0.75845(18) 0.53358(17) 0.02904(8) 0.0751(9) Uani 1 1 d GU . .
F1 F 0.6882(3) 0.5222(4) 0.06487(13) 0.127(3) Uani 1 1 d GU . .
F2 F 0.8288(4) 0.5450(4) -0.00681(14) 0.154(3) Uani 1 1 d GU . .
F3 F 0.6817(3) 0.62679(19) 0.02116(17) 0.127(3) Uani 1 1 d GU . .
F4 F 0.8352(3) 0.4404(2) 0.03691(17) 0.122(3) Uani 1 1 d GU . .
F5 F 0.7084(3) 0.4996(3) -0.00320(14) 0.105(2) Uani 1 1 d GU . .
F6 F 0.8085(3) 0.5676(3) 0.06125(15) 0.112(2) Uani 1 1 d GU . .
P2 P 0.25095(13) 0.45079(11) 0.23607(5) 0.0425(6) Uani 1 1 d GU . .
F7 F 0.3359(2) 0.37189(17) 0.25507(10) 0.0649(16) Uani 1 1 d GU . .
F8 F 0.1660(2) 0.52967(17) 0.21707(10) 0.0708(17) Uani 1 1 d GU . .
F9 F 0.3236(2) 0.4957(2) 0.22747(12) 0.0806(18) Uani 1 1 d GU . .
F10 F 0.1783(2) 0.4059(2) 0.24468(12) 0.0764(17) Uani 1 1 d GU . .
F11 F 0.2217(3) 0.4924(2) 0.28022(7) 0.0805(19) Uani 1 1 d GU . .
F12 F 0.2802(3) 0.4091(2) 0.19190(7) 0.0648(16) Uani 1 1 d GU . .
P3 P 0.5451(3) 0.9029(2) 0.23904(13) 0.0742(14) Uani 0.629(5) 1 d PGU D 1
F13 F 0.6094(5) 0.9560(4) 0.2324(2) 0.090(2) Uani 0.629(5) 1 d PGU D 1
F14 F 0.4808(5) 0.8498(4) 0.2457(3) 0.107(3) Uani 0.629(5) 1 d PGU D 1
F15 F 0.5417(5) 0.8971(5) 0.19065(13) 0.105(3) Uani 0.629(5) 1 d PGU D 1
F16 F 0.5484(5) 0.9086(5) 0.28743(13) 0.107(2) Uani 0.629(5) 1 d PGU D 1
F17 F 0.4492(4) 0.9873(3) 0.2394(2) 0.098(3) Uani 0.629(5) 1 d PGU D 1
F18 F 0.6409(4) 0.8185(3) 0.2387(2) 0.084(2) Uani 0.629(5) 1 d PGU D 1
P4 P 0.0061(8) 0.4878(6) 0.5054(3) 0.073(2) Uani 0.50 1 d PGU . .
F19 F 0.1070(8) 0.4165(7) 0.4898(4) 0.099(4) Uani 0.50 1 d PGU . .
F20 F -0.0947(8) 0.5590(6) 0.5210(3) 0.088(4) Uani 0.50 1 d PGU . .
F21 F 0.0458(9) 0.4812(7) 0.5500(3) 0.113(4) Uani 0.50 1 d PGU . .
F22 F -0.0335(9) 0.4944(7) 0.4608(3) 0.108(4) Uani 0.50 1 d PGU . .
F23 F -0.0339(10) 0.4181(6) 0.5178(4) 0.102(4) Uani 0.50 1 d PGU . .
F24 F 0.0462(9) 0.5575(7) 0.4930(4) 0.098(3) Uani 0.50 1 d PGU . .
P5 P 0.5374(4) 0.9892(4) 0.50811(19) 0.103(2) Uani 0.50 1 d PGU . .
F25 F 0.5010(8) 0.9633(7) 0.4682(3) 0.119(4) Uani 0.50 1 d PGU . .
F26 F 0.5737(9) 1.0150(8) 0.5480(3) 0.128(4) Uani 0.50 1 d PGU . .
F27 F 0.4620(7) 1.0837(4) 0.5023(4) 0.124(4) Uani 0.50 1 d PGU . .
F28 F 0.6127(7) 0.8946(5) 0.5139(4) 0.124(4) Uani 0.50 1 d PGU . .
F29 F 0.6170(7) 1.0084(7) 0.4806(3) 0.119(4) Uani 0.50 1 d PGU . .
F30 F 0.4578(7) 0.9699(7) 0.5356(3) 0.121(4) Uani 0.50 1 d PGU . .
C121 C 0.5298(8) 0.8168(6) 0.0789(3) 0.054(3) Uani 1 1 d U . .
C122 C 0.6123(10) 0.7625(9) 0.0983(4) 0.105(5) Uani 1 1 d U . .
H169 H 0.6085 0.7797 0.1269 0.158 Uiso 1 1 calc R . .
H170 H 0.6703 0.7647 0.0840 0.158 Uiso 1 1 calc R . .
H171 H 0.6159 0.7051 0.0977 0.158 Uiso 1 1 calc R . .
N1 N 0.4542(7) 0.8601(7) 0.0663(3) 0.083(3) Uani 1 1 d U . .
C123 C 0.8903(11) 0.7253(10) 0.0418(4) 0.086(4) Uani 1 1 d U . .
C124 C 0.9593(10) 0.6538(9) 0.0167(4) 0.094(4) Uani 1 1 d U . .
H172 H 0.9338 0.6104 0.0156 0.142 Uiso 1 1 calc R . .
H173 H 1.0223 0.6302 0.0293 0.142 Uiso 1 1 calc R . .
H174 H 0.9673 0.6738 -0.0111 0.142 Uiso 1 1 calc R . .
N2 N 0.8350(11) 0.7794(10) 0.0600(4) 0.127(5) Uani 1 1 d U . .
C125 C 0.4313(10) 0.3497(10) 0.524(2) 0.049(2) Uani 0.316(10) 1 d PDU B 2
C126 C 0.4552(9) 0.2648(10) 0.5161(14) 0.050(3) Uani 0.316(10) 1 d PDU B 2
H175 H 0.4050 0.2470 0.5114 0.059 Uiso 0.316(10) 1 calc PR B 2
C127 C 0.5535(10) 0.2050(9) 0.5146(11) 0.053(3) Uani 0.316(10) 1 d PDU B 2
H176 H 0.5670 0.1474 0.5106 0.064 Uiso 0.316(10) 1 calc PR B 2
C128 C 0.6308(8) 0.2291(9) 0.5189(9) 0.057(3) Uani 0.316(10) 1 d PDU B 2
C129 C 0.6059(10) 0.3136(10) 0.5296(11) 0.055(3) Uani 0.316(10) 1 d PDU B 2
H177 H 0.6562 0.3315 0.5342 0.066 Uiso 0.316(10) 1 calc PR B 2
C130 C 0.5076(11) 0.3724(10) 0.5337(11) 0.051(3) Uani 0.316(10) 1 d PDU B 2
H178 H 0.4930 0.4277 0.5428 0.061 Uiso 0.316(10) 1 calc PR B 2
C131 C 0.3286(12) 0.4170(13) 0.5203(13) 0.048(4) Uani 0.316(10) 1 d PDU B 2
H179 H 0.2854 0.3904 0.5132 0.072 Uiso 0.316(10) 1 calc PR B 2
H180 H 0.3295 0.4570 0.4985 0.072 Uiso 0.316(10) 1 calc PR B 2
H181 H 0.3052 0.4466 0.5463 0.072 Uiso 0.316(10) 1 calc PR B 2
C132 C 0.7355(10) 0.1677(11) 0.5204(6) 0.074(3) Uani 0.316(10) 1 d PDU B 2
H182 H 0.7759 0.1992 0.5110 0.089 Uiso 0.316(10) 1 calc PR B 2
C133 C 0.758(2) 0.0964(16) 0.4894(8) 0.079(4) Uani 0.316(10) 1 d PDU B 2
H183 H 0.8265 0.0573 0.4905 0.118 Uiso 0.316(10) 1 calc PR B 2
H184 H 0.7461 0.1203 0.4616 0.118 Uiso 0.316(10) 1 calc PR B 2
H185 H 0.7165 0.0663 0.4962 0.118 Uiso 0.316(10) 1 calc PR B 2
C134 C 0.768(2) 0.132(2) 0.5615(7) 0.087(5) Uani 0.316(10) 1 d PDU B 2
H186 H 0.8368 0.0937 0.5591 0.131 Uiso 0.316(10) 1 calc PR B 2
H187 H 0.7293 0.1020 0.5723 0.131 Uiso 0.316(10) 1 calc PR B 2
H188 H 0.7598 0.1780 0.5801 0.131 Uiso 0.316(10) 1 calc PR B 2
C135 C 0.5649(15) 0.0820(7) 0.0945(4) 0.042(3) Uani 0.477(10) 1 d PDU A 2
C136 C 0.5977(15) 0.0512(7) 0.1333(4) 0.043(3) Uani 0.477(10) 1 d PDU A 2
H189 H 0.6251 -0.0077 0.1382 0.052 Uiso 0.477(10) 1 calc PR A 2
C137 C 0.5909(15) 0.1068(7) 0.1656(4) 0.043(3) Uani 0.477(10) 1 d PDU A 2
H190 H 0.6145 0.0841 0.1916 0.052 Uiso 0.477(10) 1 calc PR A 2
C138 C 0.5503(14) 0.1940(6) 0.1598(4) 0.041(2) Uani 0.477(10) 1 d PDU A 2
C139 C 0.5147(14) 0.2242(7) 0.1207(4) 0.040(3) Uani 0.477(10) 1 d PDU A 2
H191 H 0.4854 0.2831 0.1159 0.048 Uiso 0.477(10) 1 calc PR A 2
C140 C 0.5215(15) 0.1697(7) 0.0885(4) 0.042(3) Uani 0.477(10) 1 d PDU A 2
H192 H 0.4967 0.1923 0.0627 0.051 Uiso 0.477(10) 1 calc PR A 2
C141 C 0.5754(16) 0.0250(10) 0.0582(5) 0.052(4) Uani 0.477(10) 1 d PDU A 2
H193 H 0.6066 -0.0338 0.0670 0.078 Uiso 0.477(10) 1 calc PR A 2
H194 H 0.6154 0.0362 0.0359 0.078 Uiso 0.477(10) 1 calc PR A 2
H195 H 0.5111 0.0362 0.0485 0.078 Uiso 0.477(10) 1 calc PR A 2
C142 C 0.5312(12) 0.2600(7) 0.1920(4) 0.054(3) Uani 0.477(10) 1 d PDU A 2
H196 H 0.4623 0.2762 0.2025 0.064 Uiso 0.477(10) 1 calc PR A 2
C143 C 0.5936(16) 0.2241(12) 0.2291(5) 0.065(3) Uani 0.477(10) 1 d PDU A 2
H197 H 0.5784 0.2683 0.2495 0.097 Uiso 0.477(10) 1 calc PR A 2
H198 H 0.6625 0.2036 0.2201 0.097 Uiso 0.477(10) 1 calc PR A 2
H199 H 0.5798 0.1777 0.2413 0.097 Uiso 0.477(10) 1 calc PR A 2
C144 C 0.5382(15) 0.3389(9) 0.1769(6) 0.056(4) Uani 0.477(10) 1 d PDU A 2
H200 H 0.5243 0.3777 0.1998 0.084 Uiso 0.477(10) 1 calc PR A 2
H201 H 0.4910 0.3648 0.1559 0.084 Uiso 0.477(10) 1 calc PR A 2
H202 H 0.6039 0.3262 0.1650 0.084 Uiso 0.477(10) 1 calc PR A 2
C145 C 0.410(3) 0.2203(8) 0.3782(9) 0.059(3) Uani 0.249(10) 1 d PDU C 2
C146 C 0.353(3) 0.2586(10) 0.4135(9) 0.058(3) Uani 0.249(10) 1 d PDU C 2
H203 H 0.3493 0.2246 0.4364 0.070 Uiso 0.249(10) 1 calc PR C 2
C147 C 0.300(4) 0.3470(11) 0.4156(10) 0.059(3) Uani 0.249(10) 1 d PDU C 2
H204 H 0.2609 0.3707 0.4396 0.071 Uiso 0.249(10) 1 calc PR C 2
C148 C 0.305(2) 0.4004(8) 0.3832(9) 0.063(3) Uani 0.249(10) 1 d PDU C 2
C149 C 0.367(3) 0.3621(10) 0.3485(11) 0.057(3) Uani 0.249(10) 1 d PDU C 2
H205 H 0.3742 0.3964 0.3264 0.068 Uiso 0.249(10) 1 calc PR C 2
C150 C 0.419(3) 0.2733(11) 0.3461(10) 0.056(3) Uani 0.249(10) 1 d PDU C 2
H206 H 0.4601 0.2495 0.3226 0.067 Uiso 0.249(10) 1 calc PR C 2
C151 C 0.468(3) 0.1250(9) 0.3768(12) 0.061(4) Uani 0.249(10) 1 d PDU C 2
H207 H 0.4523 0.0991 0.4018 0.092 Uiso 0.249(10) 1 calc PR C 2
H208 H 0.5376 0.1124 0.3749 0.092 Uiso 0.249(10) 1 calc PR C 2
H209 H 0.4511 0.1023 0.3528 0.092 Uiso 0.249(10) 1 calc PR C 2
C152 C 0.2353(16) 0.4914(9) 0.3809(8) 0.074(3) Uani 0.249(10) 1 d PDU C 2
H210 H 0.1981 0.4979 0.3557 0.088 Uiso 0.249(10) 1 calc PR C 2
C153 C 0.161(2) 0.5102(19) 0.4181(12) 0.083(4) Uani 0.249(10) 1 d PDU C 2
H211 H 0.1249 0.5711 0.4207 0.125 Uiso 0.249(10) 1 calc PR C 2
H212 H 0.1958 0.4877 0.4432 0.125 Uiso 0.249(10) 1 calc PR C 2
H213 H 0.1160 0.4838 0.4141 0.125 Uiso 0.249(10) 1 calc PR C 2
C154 C 0.277(3) 0.5553(15) 0.3779(14) 0.077(4) Uani 0.249(10) 1 d PDU C 2
H214 H 0.2242 0.6115 0.3798 0.116 Uiso 0.249(10) 1 calc PR C 2
H215 H 0.3137 0.5499 0.3515 0.116 Uiso 0.249(10) 1 calc PR C 2
H216 H 0.3201 0.5468 0.4004 0.116 Uiso 0.249(10) 1 calc PR C 2
C155 C 1.142(3) 0.2685(10) 0.3660(7) 0.055(3) Uani 0.382(13) 1 d PDU B 2
C156 C 1.186(3) 0.1818(10) 0.3734(6) 0.056(3) Uani 0.382(13) 1 d PDU B 2
H217 H 1.2250 0.1459 0.3520 0.067 Uiso 0.382(13) 1 calc PR B 2
C157 C 1.174(2) 0.1466(9) 0.4122(5) 0.059(3) Uani 0.382(13) 1 d PDU B 2
H218 H 1.2054 0.0876 0.4163 0.070 Uiso 0.382(13) 1 calc PR B 2
C158 C 1.1164(19) 0.1971(9) 0.4445(4) 0.063(3) Uani 0.382(13) 1 d PDU B 2
C159 C 1.067(2) 0.2839(10) 0.4362(6) 0.058(3) Uani 0.382(13) 1 d PDU B 2
H219 H 1.0242 0.3193 0.4569 0.070 Uiso 0.382(13) 1 calc PR B 2
C160 C 1.080(3) 0.3195(9) 0.3976(6) 0.057(3) Uani 0.382(13) 1 d PDU B 2
H220 H 1.0466 0.3781 0.3930 0.069 Uiso 0.382(13) 1 calc PR B 2
C161 C 1.155(2) 0.3060(15) 0.3242(6) 0.057(3) Uani 0.382(13) 1 d PDU B 2
H221 H 1.1207 0.3674 0.3252 0.085 Uiso 0.382(13) 1 calc PR B 2
H222 H 1.1273 0.2843 0.3032 0.085 Uiso 0.382(13) 1 calc PR B 2
H223 H 1.2239 0.2906 0.3174 0.085 Uiso 0.382(13) 1 calc PR B 2
C162 C 1.1104(14) 0.1649(12) 0.4876(5) 0.075(3) Uani 0.382(13) 1 d PDU B 2
H224 H 1.0455 0.2010 0.5006 0.090 Uiso 0.382(13) 1 calc PR B 2
C163 C 1.189(2) 0.1744(19) 0.5127(8) 0.088(4) Uani 0.382(13) 1 d PDU B 2
H225 H 1.1809 0.1594 0.5415 0.132 Uiso 0.382(13) 1 calc PR B 2
H226 H 1.1826 0.2328 0.5110 0.132 Uiso 0.382(13) 1 calc PR B 2
H227 H 1.2536 0.1372 0.5016 0.132 Uiso 0.382(13) 1 calc PR B 2
C164 C 1.121(2) 0.0762(14) 0.4911(8) 0.087(4) Uani 0.382(13) 1 d PDU B 2
H228 H 1.1132 0.0621 0.5201 0.131 Uiso 0.382(13) 1 calc PR B 2
H229 H 1.1862 0.0391 0.4802 0.131 Uiso 0.382(13) 1 calc PR B 2
H230 H 1.0721 0.0689 0.4754 0.131 Uiso 0.382(13) 1 calc PR B 2
C165 C 0.4318(13) 0.6138(10) 0.3054(5) 0.042(3) Uani 0.454(17) 1 d PDU B 2
C166 C 0.4727(14) 0.5325(10) 0.2891(5) 0.046(3) Uani 0.454(17) 1 d PDU B 2
H231 H 0.4597 0.4888 0.3028 0.055 Uiso 0.454(17) 1 calc PR B 2
C167 C 0.5330(16) 0.5146(9) 0.2526(6) 0.046(3) Uani 0.454(17) 1 d PDU B 2
H232 H 0.5537 0.4607 0.2406 0.055 Uiso 0.454(17) 1 calc PR B 2
C168 C 0.5631(15) 0.5745(9) 0.2336(5) 0.045(2) Uani 0.454(17) 1 d PDU B 2
C169 C 0.5248(16) 0.6554(9) 0.2509(6) 0.041(3) Uani 0.454(17) 1 d PDU B 2
H233 H 0.5414 0.6981 0.2382 0.049 Uiso 0.454(17) 1 calc PR B 2
C170 C 0.4616(14) 0.6745(9) 0.2870(5) 0.039(3) Uani 0.454(17) 1 d PDU B 2
H234 H 0.4394 0.7287 0.2988 0.047 Uiso 0.454(17) 1 calc PR B 2
C171 C 0.3698(14) 0.6313(14) 0.3457(5) 0.047(3) Uani 0.454(17) 1 d PDU B 2
H235 H 0.3545 0.6889 0.3544 0.070 Uiso 0.454(17) 1 calc PR B 2
H236 H 0.4057 0.5917 0.3669 0.070 Uiso 0.454(17) 1 calc PR B 2
H237 H 0.3094 0.6247 0.3416 0.070 Uiso 0.454(17) 1 calc PR B 2
C172 C 0.6244(11) 0.5545(12) 0.1940(4) 0.053(2) Uani 0.454(17) 1 d PDU B 2
H238 H 0.6710 0.4945 0.1967 0.064 Uiso 0.454(17) 1 calc PR B 2
C173 C 0.5610(16) 0.5562(16) 0.1584(6) 0.058(3) Uani 0.454(17) 1 d PDU B 2
H239 H 0.5174 0.5289 0.1673 0.087 Uiso 0.454(17) 1 calc PR B 2
H240 H 0.6028 0.5262 0.1349 0.087 Uiso 0.454(17) 1 calc PR B 2
H241 H 0.5224 0.6145 0.1505 0.087 Uiso 0.454(17) 1 calc PR B 2
C174 C 0.6851(16) 0.6016(18) 0.1835(7) 0.056(3) Uani 0.454(17) 1 d PDU B 2
H242 H 0.7225 0.5808 0.1576 0.085 Uiso 0.454(17) 1 calc PR B 2
H243 H 0.7297 0.5938 0.2054 0.085 Uiso 0.454(17) 1 calc PR B 2
H244 H 0.6434 0.6614 0.1806 0.085 Uiso 0.454(17) 1 calc PR B 2
P6 P 0.5364(5) 0.9410(4) 0.2580(2) 0.0818(19) Uani 0.371(5) 1 d PGU D 2
F31 F 0.4421(7) 0.9662(8) 0.2324(4) 0.088(3) Uani 0.371(5) 1 d PGU D 2
F32 F 0.6306(7) 0.9157(8) 0.2836(4) 0.088(3) Uani 0.371(5) 1 d PGU D 2
F33 F 0.5372(9) 0.8501(5) 0.2662(4) 0.089(2) Uani 0.371(5) 1 d PGU D 2
F34 F 0.5356(9) 1.0318(5) 0.2497(4) 0.103(3) Uani 0.371(5) 1 d PGU D 2
F35 F 0.4696(8) 0.9740(8) 0.2987(3) 0.105(3) Uani 0.371(5) 1 d PGU D 2
F36 F 0.6031(8) 0.9079(8) 0.2172(3) 0.097(3) Uani 0.371(5) 1 d PGU D 2

loop_
_atom_site_aniso_label
_atom_site_aniso_U_11
_atom_site_aniso_U_22
_atom_site_aniso_U_33
_atom_site_aniso_U_23
_atom_site_aniso_U_13
_atom_site_aniso_U_12
C1 0.028(4) 0.070(5) 0.084(6) -0.043(4) 0.024(4) -0.022(4)
C2 0.041(4) 0.037(5) 0.069(5) -0.015(4) 0.027(4) -0.017(4)
C3 0.044(5) 0.036(4) 0.038(4) -0.006(3) 0.015(3) -0.015(4)
C4 0.037(4) 0.027(3) 0.047(4) -0.007(3) 0.016(4) -0.008(3)
C5 0.038(5) 0.043(4) 0.041(4) -0.003(3) 0.010(4) 0.010(3)
C6 0.027(4) 0.071(6) 0.055(5) -0.030(4) 0.004(4) 0.006(4)
C7 0.076(8) 0.135(10) 0.139(12) -0.079(9) 0.051(8) -0.081(8)
C8 0.070(6) 0.027(4) 0.054(6) -0.009(4) 0.030(4) -0.017(4)
C9 0.083(7) 0.028(5) 0.082(8) -0.013(5) 0.025(6) -0.014(5)
C10 0.073(7) 0.052(6) 0.078(7) -0.021(5) 0.012(5) -0.040(5)
C11 0.057(5) 0.070(6) 0.057(5) -0.007(4) 0.005(4) -0.050(4)
C12 0.065(5) 0.039(4) 0.059(5) -0.015(4) 0.024(4) -0.036(3)
C13 0.053(5) 0.034(4) 0.061(5) 0.000(3) 0.015(4) -0.024(4)
C14 0.044(5) 0.042(5) 0.047(3) -0.001(3) 0.012(3) -0.027(4)
C15 0.040(5) 0.042(4) 0.054(5) -0.014(4) 0.018(3) -0.018(3)
C16 0.031(4) 0.056(5) 0.064(6) -0.003(4) 0.012(3) -0.020(4)
C17 0.081(8) 0.144(12) 0.081(8) -0.013(7) -0.006(6) -0.078(8)
C18 0.061(6) 0.054(6) 0.058(5) 0.007(5) -0.002(4) -0.039(5)
C19 0.078(7) 0.103(11) 0.087(10) 0.018(8) -0.030(6) -0.031(7)
C20 0.128(10) 0.107(10) 0.047(6) 0.010(7) 0.004(6) -0.074(9)
C21 0.019(3) 0.042(4) 0.050(4) -0.012(3) 0.006(3) -0.017(3)
C22 0.020(3) 0.040(4) 0.055(4) -0.007(3) 0.001(3) -0.021(3)
C23 0.025(3) 0.040(4) 0.055(4) -0.020(3) 0.016(3) -0.019(3)
C24 0.023(4) 0.061(5) 0.046(4) -0.008(3) 0.007(3) -0.023(4)
C25 0.030(4) 0.048(4) 0.052(4) 0.002(3) 0.011(4) -0.022(4)
C26 0.021(4) 0.036(4) 0.059(4) -0.010(3) 0.013(4) -0.014(3)
C27 0.041(5) 0.063(7) 0.060(5) -0.011(5) -0.004(4) -0.031(5)
C28 0.035(5) 0.104(8) 0.046(4) -0.017(5) 0.017(4) -0.038(6)
C29 0.069(8) 0.110(10) 0.059(7) -0.006(7) 0.024(6) -0.040(7)
C30 0.052(6) 0.101(8) 0.049(6) -0.036(6) 0.023(5) -0.032(6)
C31 0.028(4) 0.026(4) 0.037(4) -0.014(3) 0.012(3) -0.008(3)
C32 0.032(4) 0.033(4) 0.034(4) -0.012(3) 0.006(3) -0.011(3)
C33 0.036(4) 0.030(4) 0.049(4) -0.014(3) 0.008(3) -0.016(3)
C34 0.036(4) 0.026(3) 0.044(4) -0.008(3) 0.010(3) -0.010(3)
C35 0.034(4) 0.025(3) 0.043(4) -0.009(3) 0.012(3) -0.007(3)
C36 0.031(3) 0.021(4) 0.038(4) -0.013(3) 0.006(3) -0.008(3)
C37 0.039(5) 0.038(5) 0.047(5) -0.008(4) 0.015(4) -0.017(4)
C38 0.062(6) 0.040(5) 0.059(5) -0.005(4) 0.013(5) -0.032(5)
C39 0.112(9) 0.049(5) 0.089(9) -0.029(6) 0.055(7) -0.059(6)
C40 0.063(7) 0.038(5) 0.054(5) -0.004(4) 0.015(5) -0.021(5)
C41 0.028(3) 0.051(5) 0.032(4) -0.007(4) 0.008(3) -0.016(3)
C42 0.031(4) 0.041(4) 0.034(3) -0.008(3) 0.006(3) -0.013(3)
C43 0.031(4) 0.046(4) 0.036(4) -0.005(3) -0.001(3) -0.014(3)
C44 0.028(3) 0.047(4) 0.036(4) 0.000(3) -0.002(3) -0.006(3)
C45 0.048(4) 0.031(4) 0.037(5) -0.003(3) 0.004(4) -0.012(3)
C46 0.034(4) 0.045(4) 0.042(5) -0.002(3) 0.008(4) -0.022(3)
C47 0.029(4) 0.056(6) 0.062(7) -0.007(5) 0.014(4) -0.013(4)
C48 0.032(4) 0.050(6) 0.063(6) 0.012(4) 0.012(4) 0.002(4)
C49 0.037(6) 0.084(9) 0.071(6) 0.036(6) 0.007(5) 0.014(5)
C50 0.049(6) 0.071(8) 0.071(7) -0.001(6) 0.021(6) 0.005(6)
C51 0.029(4) 0.044(4) 0.043(4) 0.002(3) 0.004(4) -0.022(3)
C52 0.034(4) 0.041(3) 0.045(4) 0.007(3) 0.006(3) -0.017(3)
C53 0.036(4) 0.047(4) 0.042(4) 0.007(3) 0.004(3) -0.015(3)
C54 0.035(4) 0.046(3) 0.043(3) 0.001(3) 0.011(3) -0.014(3)
C55 0.026(3) 0.039(4) 0.046(4) 0.009(3) 0.011(3) -0.016(3)
C56 0.026(3) 0.049(4) 0.044(4) 0.011(3) 0.003(3) -0.020(3)
C57 0.040(5) 0.054(5) 0.052(5) -0.003(4) 0.000(5) -0.026(4)
C58 0.052(5) 0.059(4) 0.050(4) -0.004(4) 0.002(4) -0.015(4)
C59 0.064(6) 0.069(6) 0.060(6) -0.001(5) -0.006(5) -0.017(5)
C60 0.055(5) 0.056(5) 0.054(5) -0.009(4) 0.002(5) -0.018(4)
C61 0.058(4) 0.041(5) 0.071(6) -0.024(4) 0.019(4) -0.028(4)
C62 0.048(4) 0.042(5) 0.062(5) -0.020(4) 0.006(4) -0.024(4)
C63 0.047(4) 0.040(5) 0.051(4) -0.016(3) 0.013(3) -0.016(4)
C64 0.048(4) 0.026(4) 0.056(5) -0.007(4) 0.013(3) -0.009(3)
C65 0.062(5) 0.030(3) 0.063(5) 0.001(4) 0.014(4) -0.007(4)
C66 0.073(5) 0.030(4) 0.064(5) -0.015(4) 0.032(4) -0.022(4)
C67 0.064(6) 0.084(8) 0.116(11) -0.048(7) 0.041(6) -0.050(6)
C68 0.046(4) 0.043(5) 0.063(7) 0.005(5) 0.003(4) -0.002(4)
C69 0.050(6) 0.073(7) 0.074(8) 0.008(6) 0.010(6) -0.021(6)
C70 0.054(6) 0.056(6) 0.080(9) -0.001(6) -0.002(6) 0.005(5)
C71 0.046(3) 0.060(4) 0.068(3) 0.000(3) -0.006(3) -0.034(3)
C72 0.040(3) 0.065(4) 0.066(4) 0.004(3) -0.009(3) -0.026(3)
C73 0.047(3) 0.066(4) 0.061(4) 0.005(3) -0.018(3) -0.023(3)
C74 0.056(4) 0.069(4) 0.061(3) -0.003(3) -0.018(3) -0.030(3)
C75 0.052(4) 0.061(4) 0.062(4) -0.008(3) -0.012(3) -0.032(3)
C76 0.054(4) 0.058(3) 0.067(4) -0.004(3) -0.009(4) -0.034(3)
C77 0.050(5) 0.059(5) 0.069(5) 0.004(4) -0.003(4) -0.032(4)
C78 0.077(4) 0.080(4) 0.066(4) 0.000(4) -0.017(4) -0.025(4)
C79 0.089(6) 0.095(6) 0.075(5) -0.008(5) -0.022(5) -0.024(5)
C80 0.091(6) 0.087(5) 0.080(5) 0.003(5) -0.007(5) -0.029(4)
C81 0.035(4) 0.037(4) 0.058(5) -0.009(4) 0.017(4) -0.019(3)
C82 0.059(5) 0.031(4) 0.032(4) -0.004(3) 0.016(3) -0.022(3)
C83 0.049(5) 0.024(3) 0.038(4) -0.003(3) 0.006(4) -0.015(3)
C84 0.051(5) 0.029(4) 0.035(4) -0.005(3) 0.011(4) -0.016(3)
C85 0.051(5) 0.046(5) 0.036(4) 0.004(3) 0.000(3) -0.028(3)
C86 0.032(4) 0.041(5) 0.063(5) 0.005(4) 0.000(3) -0.019(3)
C87 0.036(5) 0.054(6) 0.093(8) -0.022(6) 0.025(5) -0.022(4)
C88 0.071(6) 0.045(5) 0.039(5) -0.012(4) 0.027(5) -0.022(4)
C89 0.067(5) 0.043(6) 0.069(7) -0.013(5) 0.034(5) -0.019(5)
C90 0.093(8) 0.046(6) 0.093(9) -0.040(6) 0.027(7) -0.025(6)
C91 0.030(3) 0.043(4) 0.049(4) -0.001(3) -0.001(3) -0.012(3)
C92 0.037(3) 0.043(4) 0.054(4) -0.001(4) -0.003(3) -0.018(3)
C93 0.042(4) 0.041(4) 0.051(4) -0.005(3) -0.007(3) -0.015(3)
C94 0.042(3) 0.041(4) 0.042(3) -0.002(3) -0.005(3) -0.012(3)
C95 0.035(4) 0.036(3) 0.041(4) 0.003(3) -0.007(3) -0.012(3)
C96 0.034(4) 0.037(4) 0.044(4) 0.000(3) -0.005(4) -0.010(3)
C97 0.036(5) 0.050(6) 0.053(5) -0.003(5) 0.006(4) -0.012(5)
C98 0.052(4) 0.053(4) 0.045(3) -0.004(3) -0.002(3) -0.010(3)
C99 0.061(5) 0.054(5) 0.048(4) -0.007(5) -0.006(4) -0.012(4)
C100 0.053(5) 0.058(5) 0.047(5) 0.006(5) -0.001(4) -0.010(4)
C101 0.054(4) 0.061(3) 0.058(4) -0.008(3) -0.012(3) -0.031(3)
C102 0.051(3) 0.068(3) 0.064(4) -0.005(3) -0.005(3) -0.038(3)
C103 0.041(3) 0.076(4) 0.061(4) -0.008(3) -0.003(3) -0.031(3)
C104 0.045(3) 0.071(3) 0.064(3) -0.005(3) -0.007(3) -0.026(3)
C105 0.047(4) 0.064(4) 0.055(3) -0.002(3) -0.012(3) -0.029(3)
C106 0.049(4) 0.066(4) 0.051(3) -0.006(3) -0.013(3) -0.028(3)
C107 0.069(5) 0.069(4) 0.074(5) -0.018(4) -0.013(5) -0.029(4)
C108 0.060(4) 0.081(4) 0.083(4) -0.006(3) -0.007(3) -0.022(3)
C109 0.068(4) 0.089(5) 0.089(5) -0.003(5) -0.006(4) -0.022(4)
C110 0.074(6) 0.089(5) 0.093(6) -0.009(5) -0.007(5) -0.023(5)
C111 0.058(3) 0.056(3) 0.033(3) 0.001(3) 0.011(3) -0.027(3)
C112 0.063(3) 0.055(3) 0.039(4) 0.008(3) 0.011(3) -0.028(3)
C113 0.068(4) 0.058(4) 0.042(4) 0.013(3) 0.005(4) -0.025(3)
C114 0.062(3) 0.062(4) 0.043(3) 0.008(3) -0.007(3) -0.024(3)
C115 0.059(4) 0.061(4) 0.035(3) 0.001(4) -0.004(3) -0.027(3)
C116 0.059(4) 0.058(4) 0.031(3) -0.003(3) 0.007(4) -0.027(3)
C117 0.058(4) 0.056(5) 0.039(5) -0.001(4) 0.013(4) -0.026(4)
C118 0.069(4) 0.078(5) 0.065(5) 0.010(4) -0.008(4) -0.020(4)
C119 0.078(5) 0.085(5) 0.077(5) 0.002(5) -0.004(5) -0.019(4)
C120 0.080(6) 0.095(6) 0.075(6) 0.006(5) -0.014(5) -0.015(5)
Ru1 0.0200(3) 0.0233(3) 0.0305(4) -0.0060(3) 0.0064(3) -0.0084(3)
Ru2 0.0196(3) 0.0251(3) 0.0325(4) -0.0074(3) 0.0062(3) -0.0087(3)
Ru3 0.0244(3) 0.0224(3) 0.0358(4) -0.0060(3) 0.0050(3) -0.0092(3)
Ru4 0.0287(4) 0.0258(4) 0.0392(4) -0.0074(3) 0.0075(3) -0.0096(3)
Ru5 0.0300(4) 0.0244(3) 0.0441(4) -0.0082(3) 0.0091(3) -0.0127(3)
Ru6 0.0212(3) 0.0315(4) 0.0326(4) -0.0071(3) 0.0057(3) -0.0128(3)
Ru7 0.0255(3) 0.0258(3) 0.0287(4) -0.0073(3) 0.0072(3) -0.0123(3)
Ru8 0.0206(3) 0.0271(3) 0.0336(4) -0.0070(3) 0.0056(3) -0.0089(3)
Ru9 0.0231(3) 0.0306(4) 0.0397(4) -0.0093(3) 0.0088(3) -0.0131(3)
Ru10 0.0275(3) 0.0267(3) 0.0287(4) -0.0016(3) 0.0017(3) -0.0116(3)
Ru11 0.0266(3) 0.0270(3) 0.0278(4) -0.0010(3) 0.0053(3) -0.0107(3)
Ru12 0.0288(3) 0.0333(4) 0.0245(3) -0.0008(3) 0.0042(3) -0.0148(3)
Ru13 0.0352(4) 0.0276(4) 0.0385(4) -0.0028(3) 0.0046(3) -0.0113(3)
Ru14 0.0313(4) 0.0371(4) 0.0398(4) 0.0008(3) -0.0041(3) -0.0138(3)
Ru15 0.0288(4) 0.0259(4) 0.0312(4) -0.0008(3) 0.0073(3) -0.0088(3)
Ru16 0.0256(4) 0.0344(4) 0.0354(4) 0.0019(3) 0.0039(3) -0.0081(3)
Ru17 0.0318(4) 0.0472(4) 0.0312(4) -0.0057(3) 0.0057(3) -0.0200(3)
Ru18 0.0420(4) 0.0491(5) 0.0266(4) 0.0012(3) 0.0061(3) -0.0220(4)
S1 0.0232(10) 0.0284(11) 0.0360(12) -0.0101(9) 0.0096(9) -0.0100(8)
S2 0.0242(10) 0.0262(10) 0.0339(11) -0.0061(9) 0.0082(8) -0.0108(8)
S3 0.0350(11) 0.0294(11) 0.0427(12) -0.0115(9) 0.0040(10) -0.0156(9)
S4 0.0299(11) 0.0269(11) 0.0373(12) -0.0061(9) 0.0051(9) -0.0116(9)
S5 0.0253(10) 0.0301(11) 0.0258(10) -0.0063(8) 0.0068(8) -0.0129(8)
S6 0.0262(10) 0.0349(11) 0.0295(11) -0.0033(9) 0.0036(8) -0.0134(9)
S7 0.0224(10) 0.0262(10) 0.0358(11) -0.0095(9) 0.0051(9) -0.0098(8)
S8 0.0248(10) 0.0263(10) 0.0419(12) -0.0106(9) 0.0070(9) -0.0109(8)
S9 0.0308(11) 0.0336(11) 0.0251(10) -0.0029(9) 0.0040(8) -0.0161(9)
S10 0.0330(11) 0.0329(11) 0.0292(11) -0.0048(9) 0.0029(9) -0.0158(9)
S11 0.0393(12) 0.0350(12) 0.0339(12) 0.0030(9) 0.0004(10) -0.0139(10)
S12 0.0287(11) 0.0325(11) 0.0355(12) 0.0009(9) 0.0028(9) -0.0128(9)
S13 0.0273(11) 0.0293(11) 0.0322(11) -0.0019(9) 0.0077(9) -0.0089(9)
S14 0.0314(11) 0.0343(12) 0.0338(12) -0.0033(9) 0.0127(9) -0.0107(9)
S15 0.0372(12) 0.0369(12) 0.0348(12) -0.0055(9) 0.0062(10) -0.0143(10)
S16 0.0353(11) 0.0367(12) 0.0416(13) -0.0043(10) 0.0075(10) -0.0180(10)
P1 0.0694(19) 0.083(2) 0.077(2) -0.0148(17) 0.0075(16) -0.0351(16)
F1 0.110(5) 0.154(6) 0.111(5) -0.001(5) 0.031(4) -0.049(4)
F2 0.139(6) 0.198(7) 0.133(5) -0.001(5) 0.046(5) -0.085(5)
F3 0.140(5) 0.076(4) 0.149(6) -0.002(4) -0.038(5) -0.025(4)
F4 0.101(5) 0.090(4) 0.144(6) -0.032(4) -0.027(4) 0.000(4)
F5 0.109(5) 0.098(5) 0.106(5) -0.016(4) -0.026(4) -0.035(4)
F6 0.105(5) 0.103(5) 0.128(5) -0.033(4) -0.025(4) -0.036(4)
P2 0.0425(13) 0.0431(13) 0.0407(13) -0.0014(11) -0.0025(11) -0.0159(11)
F7 0.059(3) 0.064(3) 0.050(3) 0.002(3) -0.011(3) -0.001(3)
F8 0.064(3) 0.059(3) 0.063(4) 0.010(3) -0.007(3) 0.003(3)
F9 0.077(4) 0.074(4) 0.110(5) -0.006(3) -0.005(3) -0.049(3)
F10 0.067(3) 0.078(4) 0.092(4) 0.010(3) 0.009(3) -0.040(3)
F11 0.079(4) 0.078(4) 0.050(3) -0.022(3) -0.009(3) 0.006(3)
F12 0.076(4) 0.062(3) 0.045(3) -0.011(3) 0.001(3) -0.016(3)
P3 0.063(2) 0.080(3) 0.084(3) 0.041(2) -0.004(2) -0.0363(19)
F13 0.082(4) 0.083(4) 0.115(4) 0.019(4) -0.003(4) -0.043(3)
F14 0.088(4) 0.101(5) 0.137(5) 0.033(4) -0.005(4) -0.045(4)
F15 0.097(5) 0.111(5) 0.093(4) 0.017(4) -0.016(4) -0.027(4)
F16 0.103(4) 0.100(4) 0.095(4) 0.016(3) -0.007(3) -0.019(3)
F17 0.080(4) 0.092(4) 0.105(4) 0.028(4) -0.012(4) -0.020(3)
F18 0.078(4) 0.082(4) 0.087(4) 0.025(4) -0.007(4) -0.030(3)
P4 0.071(3) 0.086(4) 0.072(4) -0.025(3) 0.002(3) -0.040(3)
F19 0.085(5) 0.097(6) 0.105(6) -0.029(6) 0.002(5) -0.026(5)
F20 0.080(5) 0.084(6) 0.093(6) -0.012(5) 0.010(5) -0.029(5)
F21 0.116(6) 0.117(7) 0.084(5) -0.012(5) -0.019(5) -0.023(5)
F22 0.120(6) 0.104(7) 0.083(5) -0.015(5) -0.023(5) -0.024(5)
F23 0.110(6) 0.086(6) 0.107(7) -0.008(5) 0.017(5) -0.039(5)
F24 0.103(6) 0.093(6) 0.102(7) -0.017(5) 0.024(5) -0.046(5)
P5 0.128(4) 0.084(3) 0.105(4) -0.017(3) 0.026(3) -0.056(3)
F25 0.136(7) 0.114(6) 0.111(6) -0.007(5) 0.006(5) -0.056(5)
F26 0.139(7) 0.123(6) 0.122(6) -0.015(5) 0.002(5) -0.052(5)
F27 0.133(6) 0.099(5) 0.138(7) -0.008(5) 0.004(6) -0.044(5)
F28 0.134(6) 0.103(5) 0.127(7) -0.004(5) 0.007(5) -0.041(5)
F29 0.126(6) 0.111(6) 0.122(6) -0.003(5) 0.021(5) -0.054(5)
F30 0.133(6) 0.117(6) 0.119(6) -0.007(5) 0.027(5) -0.061(5)
C121 0.069(7) 0.041(6) 0.055(7) 0.000(5) -0.003(5) -0.026(5)
C122 0.107(10) 0.110(12) 0.090(11) 0.029(9) -0.028(8) -0.035(9)
N1 0.057(6) 0.099(8) 0.092(8) -0.010(6) 0.001(5) -0.032(5)
C123 0.092(10) 0.111(11) 0.058(9) -0.001(7) 0.003(7) -0.044(8)
C124 0.091(10) 0.105(11) 0.092(11) -0.013(8) 0.011(8) -0.046(8)
N2 0.143(13) 0.138(12) 0.076(9) -0.023(8) 0.012(8) -0.034(9)
C125 0.058(4) 0.055(4) 0.036(4) 0.001(4) 0.008(4) -0.027(3)
C126 0.059(4) 0.054(4) 0.038(5) 0.005(4) 0.008(4) -0.028(4)
C127 0.063(4) 0.056(4) 0.043(5) 0.008(4) 0.003(5) -0.027(4)
C128 0.062(4) 0.063(4) 0.048(4) 0.005(4) -0.003(4) -0.026(4)
C129 0.060(4) 0.063(5) 0.043(5) 0.001(5) -0.005(4) -0.026(4)
C130 0.059(4) 0.059(4) 0.037(4) -0.001(4) 0.002(4) -0.026(3)
C131 0.056(5) 0.052(5) 0.039(5) -0.002(5) 0.010(5) -0.027(4)
C132 0.071(4) 0.076(4) 0.066(4) 0.002(4) -0.007(4) -0.020(4)
C133 0.077(6) 0.078(6) 0.074(6) 0.000(5) -0.004(6) -0.023(5)
C134 0.081(6) 0.089(7) 0.074(6) 0.003(6) -0.013(6) -0.016(5)
C135 0.032(4) 0.051(4) 0.047(4) 0.000(4) 0.005(4) -0.022(4)
C136 0.035(4) 0.044(4) 0.047(4) 0.006(4) 0.005(4) -0.013(4)
C137 0.035(4) 0.046(4) 0.043(4) 0.009(4) 0.003(4) -0.012(4)
C138 0.032(4) 0.045(4) 0.045(4) 0.004(4) 0.010(4) -0.017(4)
C139 0.028(4) 0.043(4) 0.048(4) 0.013(4) 0.008(4) -0.015(4)
C140 0.028(4) 0.052(4) 0.046(5) 0.012(4) 0.003(4) -0.017(4)
C141 0.042(5) 0.063(6) 0.059(6) -0.004(5) 0.000(5) -0.030(5)
C142 0.048(4) 0.056(4) 0.053(4) -0.004(4) 0.004(4) -0.018(4)
C143 0.059(6) 0.065(5) 0.060(5) -0.001(5) -0.004(5) -0.015(5)
C144 0.053(6) 0.053(5) 0.055(6) -0.008(5) 0.001(5) -0.015(5)
C145 0.057(4) 0.065(4) 0.063(4) -0.007(4) -0.007(4) -0.032(4)
C146 0.052(5) 0.070(4) 0.063(5) -0.006(4) -0.004(4) -0.033(4)
C147 0.049(4) 0.072(4) 0.062(4) -0.008(4) -0.005(4) -0.029(4)
C148 0.052(4) 0.072(4) 0.065(4) -0.005(3) -0.006(4) -0.026(3)
C149 0.051(4) 0.066(4) 0.059(4) -0.003(4) -0.009(4) -0.028(4)
C150 0.052(5) 0.064(4) 0.058(5) -0.006(4) -0.009(4) -0.029(4)
C151 0.062(6) 0.066(5) 0.064(7) -0.008(5) -0.005(6) -0.034(5)
C152 0.062(4) 0.078(4) 0.078(4) -0.005(4) -0.007(4) -0.024(4)
C153 0.071(5) 0.085(5) 0.085(5) -0.005(5) -0.004(4) -0.023(4)
C154 0.070(6) 0.076(5) 0.082(7) -0.004(6) -0.008(6) -0.024(5)
C155 0.049(4) 0.060(4) 0.066(4) 0.000(3) -0.006(4) -0.032(3)
C156 0.046(4) 0.063(4) 0.063(4) 0.004(4) -0.010(4) -0.026(4)
C157 0.049(5) 0.064(4) 0.063(4) 0.005(4) -0.014(4) -0.023(4)
C158 0.059(4) 0.069(4) 0.064(4) -0.001(4) -0.014(4) -0.026(4)
C159 0.055(4) 0.063(4) 0.064(4) -0.004(4) -0.010(4) -0.031(4)
C160 0.055(4) 0.060(4) 0.066(4) -0.005(4) -0.009(4) -0.031(4)
C161 0.051(5) 0.058(5) 0.069(5) 0.002(5) -0.003(5) -0.031(5)
C162 0.076(4) 0.079(4) 0.070(4) 0.002(4) -0.012(4) -0.029(4)
C163 0.086(6) 0.094(6) 0.077(6) -0.002(6) -0.021(5) -0.027(5)
C164 0.089(7) 0.083(6) 0.081(6) 0.002(5) -0.005(6) -0.027(5)
C165 0.034(4) 0.042(4) 0.050(4) 0.000(4) -0.003(4) -0.016(4)
C166 0.041(4) 0.043(4) 0.055(4) 0.001(4) -0.003(4) -0.018(4)
C167 0.043(4) 0.042(4) 0.051(4) -0.004(4) -0.008(4) -0.015(4)
C168 0.043(4) 0.043(4) 0.044(3) -0.002(3) -0.005(3) -0.012(3)
C169 0.037(4) 0.038(4) 0.043(4) 0.003(4) -0.005(4) -0.012(4)
C170 0.034(4) 0.037(4) 0.044(4) 0.002(4) -0.005(4) -0.012(4)
C171 0.035(5) 0.048(6) 0.054(5) 0.001(5) 0.002(4) -0.015(4)
C172 0.052(4) 0.053(4) 0.046(4) -0.004(3) -0.003(3) -0.011(3)
C173 0.060(5) 0.055(6) 0.048(5) -0.006(5) -0.005(4) -0.012(4)
C174 0.054(5) 0.059(5) 0.046(5) 0.005(5) -0.002(4) -0.012(4)
P6 0.076(3) 0.083(3) 0.090(3) 0.025(3) -0.011(3) -0.037(3)
F31 0.079(4) 0.085(5) 0.094(5) 0.017(4) -0.017(4) -0.027(4)
F32 0.081(5) 0.087(5) 0.097(5) 0.013(5) -0.012(4) -0.035(4)
F33 0.088(4) 0.086(4) 0.099(4) 0.020(4) -0.022(4) -0.040(3)
F34 0.103(6) 0.091(5) 0.116(6) 0.019(4) -0.017(5) -0.040(4)
F35 0.096(5) 0.107(6) 0.099(5) 0.002(5) -0.006(4) -0.029(5)
F36 0.087(4) 0.098(4) 0.099(4) 0.013(4) -0.009(4) -0.030(4)

loop_
_geom_bond_atom_site_label_1
_geom_bond_atom_site_label_2
_geom_bond_distance
_geom_bond_site_symmetry_2
_geom_bond_publ_flag
C1 C2 1.394(15) . ?
C1 C6 1.423(16) . ?
C1 C7 1.515(15) . ?
C1 Ru4 2.197(9) . ?
C2 C3 1.417(12) . ?
C2 Ru4 2.211(9) . ?
C2 H1 1.0000 . ?
C3 C4 1.438(12) . ?
C3 Ru4 2.239(8) . ?
C3 H2 1.0000 . ?
C4 C5 1.421(13) . ?
C4 C8 1.520(13) . ?
C4 Ru4 2.245(8) . ?
C5 C6 1.451(15) . ?
C5 Ru4 2.228(9) . ?
C5 H3 1.0000 . ?
C6 Ru4 2.221(9) . ?
C6 H4 1.0000 . ?
C7 H5 0.9800 . ?
C7 H6 0.9800 . ?
C7 H7 0.9800 . ?
C8 C10 1.501(14) . ?
C8 C9 1.548(13) . ?
C8 H8 1.0000 . ?
C9 H9 0.9800 . ?
C9 H10 0.9800 . ?
C9 H11 0.9800 . ?
C10 H12 0.9800 . ?
C10 H13 0.9800 . ?
C10 H14 0.9800 . ?
C11 C12 1.381(14) . ?
C11 C16 1.448(14) . ?
C11 C17 1.513(14) . ?
C11 Ru5 2.236(9) . ?
C12 C13 1.387(14) . ?
C12 Ru5 2.192(9) . ?
C12 H15 1.0000 . ?
C13 C14 1.415(13) . ?
C13 Ru5 2.214(9) . ?
C13 H16 1.0000 . ?
C14 C15 1.423(13) . ?
C14 C18 1.500(13) . ?
C14 Ru5 2.276(9) . ?
C15 C16 1.398(13) . ?
C15 Ru5 2.203(9) . ?
C15 H17 1.0000 . ?
C16 Ru5 2.216(9) . ?
C16 H18 1.0000 . ?
C17 H19 0.9800 . ?
C17 H20 0.9800 . ?
C17 H21 0.9800 . ?
C18 C19 1.527(15) . ?
C18 C20 1.547(14) . ?
C18 H22 1.0000 . ?
C19 H23 0.9800 . ?
C19 H24 0.9800 . ?
C19 H25 0.9800 . ?
C20 H26 0.9800 . ?
C20 H27 0.9800 . ?
C20 H28 0.9800 . ?
C21 C22 1.437(11) . ?
C21 C26 1.439(12) . ?
C21 C27 1.494(12) . ?
C21 Ru6 2.258(8) . ?
C22 C23 1.424(12) . ?
C22 Ru6 2.221(8) . ?
C22 H29 1.0000 . ?
C23 C24 1.406(13) . ?
C23 Ru6 2.237(8) . ?
C23 H30 1.0000 . ?
C24 C25 1.418(13) . ?
C24 C28 1.535(13) . ?
C24 Ru6 2.235(8) . ?
C25 C26 1.414(12) . ?
C25 Ru6 2.231(8) . ?
C25 H31 1.0000 . ?
C26 Ru6 2.225(8) . ?
C26 H32 1.0000 . ?
C27 H33 0.9800 . ?
C27 H34 0.9800 . ?
C27 H35 0.9800 . ?
C28 C30 1.519(15) . ?
C28 C29 1.555(13) . ?
C28 H36 1.0000 . ?
C29 H37 0.9820 . ?
C29 H38 0.9820 . ?
C29 H39 0.9820 . ?
C30 H40 0.9800 . ?
C30 H41 0.9800 . ?
C30 H42 0.9800 . ?
C31 C36 1.403(11) . ?
C31 C32 1.440(11) . ?
C31 C37 1.501(11) . ?
C31 Ru7 2.224(7) . ?
C32 C33 1.412(12) . ?
C32 Ru7 2.265(8) . ?
C32 H43 1.0000 . ?
C33 C34 1.421(12) . ?
C33 Ru7 2.210(8) . ?
C33 H44 1.0000 . ?
C34 C35 1.423(12) . ?
C34 C38 1.555(12) . ?
C34 Ru7 2.214(8) . ?
C35 C36 1.413(11) . ?
C35 Ru7 2.255(8) . ?
C35 H45 1.0000 . ?
C36 Ru7 2.198(8) . ?
C36 H46 1.0000 . ?
C37 H47 0.9800 . ?
C37 H48 0.9800 . ?
C37 H49 0.9800 . ?
C38 C40 1.498(13) . ?
C38 C39 1.539(13) . ?
C38 H50 1.0000 . ?
C39 H51 0.9800 . ?
C39 H52 0.9800 . ?
C39 H53 0.9800 . ?
C40 H54 0.9800 . ?
C40 H55 0.9800 . ?
C40 H56 0.9800 . ?
C41 C42 1.408(12) . ?
C41 C46 1.422(12) . ?
C41 C47 1.505(11) . ?
C41 Ru8 2.255(8) . ?
C42 C43 1.425(11) . ?
C42 Ru8 2.244(8) . ?
C42 H57 1.0000 . ?
C43 C44 1.460(12) . ?
C43 Ru8 2.205(9) . ?
C43 H58 1.0000 . ?
C44 C45 1.396(12) . ?
C44 C48 1.524(12) . ?
C44 Ru8 2.234(8) . ?
C45 C46 1.420(12) . ?
C45 Ru8 2.247(9) . ?
C45 H59 1.0000 . ?
C46 Ru8 2.212(8) . ?
C46 H60 1.0000 . ?
C47 H61 0.9800 . ?
C47 H62 0.9800 . ?
C47 H63 0.9800 . ?
C48 C50 1.541(14) . ?
C48 C49 1.544(13) . ?
C48 H64 1.0000 . ?
C49 H65 0.9800 . ?
C49 H66 0.9800 . ?
C49 H67 0.9800 . ?
C50 H68 0.9800 . ?
C50 H69 0.9800 . ?
C50 H70 0.9800 . ?
C51 C52 1.400(8) . ?
C51 C56 1.409(8) . ?
C51 C57 1.529(8) . ?
C51 Ru9 2.225(16) . ?
C52 C53 1.405(8) . ?
C52 Ru9 2.260(16) . ?
C52 H71 0.9500 . ?
C53 C54 1.404(8) . ?
C53 Ru9 2.311(16) . ?
C53 H72 0.9500 . ?
C54 C55 1.410(8) . ?
C54 C58 1.508(8) . ?
C54 Ru9 2.332(15) . ?
C55 C56 1.434(8) . ?
C55 Ru9 2.196(16) . ?
C55 H73 0.9500 . ?
C56 Ru9 2.143(17) . ?
C56 H74 0.9500 . ?
C57 H75 0.9800 . ?
C57 H76 0.9800 . ?
C57 H77 0.9800 . ?
C58 C60 1.479(9) . ?
C58 C59 1.552(9) . ?
C58 H78 1.0000 . ?
C59 H79 0.9800 . ?
C59 H80 0.9800 . ?
C59 H81 0.9800 . ?
C60 H82 0.9800 . ?
C60 H83 0.9800 . ?
C60 H84 0.9800 . ?
C61 C66 1.393(15) . ?
C61 C62 1.428(14) . ?
C61 C67 1.527(14) . ?
C61 Ru13 2.231(10) . ?
C62 C63 1.430(13) . ?
C62 Ru13 2.221(9) . ?
C62 H85 1.0000 . ?
C63 C64 1.412(13) . ?
C63 Ru13 2.243(9) . ?
C63 H86 1.0000 . ?
C64 C65 1.459(13) . ?
C64 C68 1.529(13) . ?
C64 Ru13 2.241(9) . ?
C65 C66 1.406(14) . ?
C65 Ru13 2.194(9) . ?
C65 H87 1.0000 . ?
C66 Ru13 2.218(9) . ?
C66 H88 1.0000 . ?
C67 H89 0.9800 . ?
C67 H90 0.9800 . ?
C67 H91 0.9800 . ?
C68 C70 1.530(13) . ?
C68 C69 1.536(14) . ?
C68 H92 1.0000 . ?
C69 H93 0.9800 . ?
C69 H94 0.9800 . ?
C69 H95 0.9800 . ?
C70 H96 0.9800 . ?
C70 H97 0.9800 . ?
C70 H98 0.9800 . ?
C71 C72 1.399(8) . ?
C71 C76 1.412(8) . ?
C71 C77 1.530(8) . ?
C71 Ru14 2.26(2) . ?
C72 C73 1.425(8) . ?
C72 Ru14 2.20(2) . ?
C72 H99 0.9500 . ?
C73 C74 1.399(8) . ?
C73 Ru14 2.250(18) . ?
C73 H100 0.9500 . ?
C74 C75 1.414(8) . ?
C74 C78 1.514(8) . ?
C74 Ru14 2.310(14) . ?
C75 C76 1.422(8) . ?
C75 Ru14 2.214(19) . ?
C75 H101 0.9500 . ?
C76 Ru14 2.17(2) . ?
C76 H102 0.9500 . ?
C77 H103 0.9800 . ?
C77 H104 0.9800 . ?
C77 H105 0.9800 . ?
C78 C80 1.474(9) . ?
C78 C79 1.548(9) . ?
C78 H106 1.0000 . ?
C79 H107 0.9800 . ?
C79 H108 0.9800 . ?
C79 H109 0.9800 . ?
C80 H110 0.9800 . ?
C80 H111 0.9800 . ?
C80 H112 0.9800 . ?
C81 C82 1.390(12) . ?
C81 C86 1.431(13) . ?
C81 C87 1.509(12) . ?
C81 Ru15 2.255(8) . ?
C82 C83 1.430(11) . ?
C82 Ru15 2.212(8) . ?
C82 H113 1.0000 . ?
C83 C84 1.389(12) . ?
C83 Ru15 2.224(8) . ?
C83 H114 1.0000 . ?
C84 C85 1.412(12) . ?
C84 C88 1.546(12) . ?
C84 Ru15 2.295(8) . ?
C85 C86 1.414(12) . ?
C85 Ru15 2.223(9) . ?
C85 H115 1.0000 . ?
C86 Ru15 2.213(9) . ?
C86 H116 1.0000 . ?
C87 H117 0.9800 . ?
C87 H118 0.9800 . ?
C87 H119 0.9800 . ?
C88 C89 1.495(14) . ?
C88 C90 1.558(14) . ?
C88 H120 1.0000 . ?
C89 H121 0.9800 . ?
C89 H122 0.9800 . ?
C89 H123 0.9800 . ?
C90 H124 0.9800 . ?
C90 H125 0.9800 . ?
C90 H126 0.9800 . ?
C91 C92 1.399(8) . ?
C91 C96 1.411(8) . ?
C91 C97 1.530(8) . ?
C91 Ru16 2.231(14) . ?
C92 C93 1.421(8) . ?
C92 Ru16 2.177(16) . ?
C92 H127 0.9500 . ?
C93 C94 1.408(8) . ?
C93 Ru16 2.133(19) . ?
C93 H128 0.9500 . ?
C94 C95 1.414(8) . ?
C94 C98 1.511(8) . ?
C94 Ru16 2.276(15) . ?
C95 C96 1.424(8) . ?
C95 Ru16 2.250(18) . ?
C95 H129 0.9500 . ?
C96 Ru16 2.240(15) . ?
C96 H130 0.9500 . ?
C97 H131 0.9800 . ?
C97 H132 0.9800 . ?
C97 H133 0.9800 . ?
C98 C100 1.484(9) . ?
C98 C99 1.545(9) . ?
C98 H134 1.0000 . ?
C99 H135 0.9800 . ?
C99 H136 0.9800 . ?
C99 H137 0.9800 . ?
C100 H138 0.9800 . ?
C100 H139 0.9800 . ?
C100 H140 0.9800 . ?
C101 C102 1.404(8) . ?
C101 C106 1.407(8) . ?
C101 C107 1.530(8) . ?
C101 Ru17 2.256(13) . ?
C102 C103 1.423(8) . ?
C102 Ru17 2.183(16) . ?
C102 H141 0.9500 . ?
C103 C104 1.399(8) . ?
C103 Ru17 2.215(19) . ?
C103 H142 0.9500 . ?
C104 C105 1.421(8) . ?
C104 C108 1.500(8) . ?
C104 Ru17 2.307(12) . ?
C105 C106 1.421(8) . ?
C105 Ru17 2.247(16) . ?
C105 H143 0.9500 . ?
C106 Ru17 2.229(15) . ?
C106 H144 0.9500 . ?
C107 H145 0.9800 . ?
C107 H146 0.9800 . ?
C107 H147 0.9800 . ?
C108 C110 1.466(9) . ?
C108 C109 1.536(9) . ?
C108 H148 1.0000 . ?
C109 H149 0.9800 . ?
C109 H150 0.9800 . ?
C109 H151 0.9800 . ?
C110 H152 0.9800 . ?
C110 H153 0.9800 . ?
C110 H154 0.9800 . ?
C111 C112 1.408(6) . ?
C111 C116 1.413(6) . ?
C111 C117 1.522(6) . ?
C111 Ru18 2.23(3) . ?
C112 C113 1.423(6) . ?
C112 Ru18 2.180(17) . ?
C112 H155 0.9500 . ?
C113 C114 1.407(6) . ?
C113 Ru18 2.212(14) . ?
C113 H156 0.9500 . ?
C114 C115 1.417(6) . ?
C114 C118 1.513(6) . ?
C114 Ru18 2.226(12) . ?
C115 C116 1.420(6) . ?
C115 Ru18 2.244(13) . ?
C115 H157 0.9500 . ?
C116 Ru18 2.243(14) . ?
C116 H158 0.9500 . ?
C117 H159 0.9800 . ?
C117 H160 0.9800 . ?
C117 H161 0.9800 . ?
C118 C120 1.501(7) . ?
C118 C119 1.539(7) . ?
C118 H162 1.0000 . ?
C119 H163 0.9800 . ?
C119 H164 0.9800 . ?
C119 H165 0.9800 . ?
C120 H166 0.9800 . ?
C120 H167 0.9800 . ?
C120 H168 0.9800 . ?
Ru1 S5 2.264(2) . ?
Ru1 S6 2.270(2) . ?
Ru1 S2 2.282(2) . ?
Ru1 S1 2.299(2) . ?
Ru1 Ru2 2.7331(11) . ?
Ru1 Ru7 2.7760(12) . ?
Ru1 Ru3 2.8103(12) . ?
Ru1 Ru6 2.8672(11) . ?
Ru2 S8 2.259(2) . ?
Ru2 S7 2.263(2) . ?
Ru2 S1 2.283(2) . ?
Ru2 S2 2.297(2) . ?
Ru2 Ru3 2.7798(11) . ?
Ru2 Ru8 2.7845(11) . ?
Ru2 Ru9 2.8325(13) . ?
Ru3 S3 2.256(2) . ?
Ru3 S4 2.265(2) . ?
Ru3 S1 2.280(2) . ?
Ru3 S2 2.282(2) . ?
Ru3 Ru4 2.7860(11) . ?
Ru3 Ru5 2.8193(11) . ?
Ru4 S3 2.305(2) . ?
Ru4 S4 2.308(2) . ?
Ru4 Ru5 2.7564(12) . ?
Ru5 S3 2.303(2) . ?
Ru5 S4 2.307(2) . ?
Ru6 S6 2.306(2) . ?
Ru6 S5 2.311(2) . ?
Ru6 Ru7 2.7524(11) . ?
Ru7 S5 2.292(2) . ?
Ru7 S6 2.313(2) . ?
Ru8 S7 2.295(2) . ?
Ru8 S8 2.303(2) . ?
Ru8 Ru9 2.7683(11) . ?
Ru9 C137 2.170(18) . ?
Ru9 C136 2.186(19) . ?
Ru9 C138 2.247(17) . ?
Ru9 C135 2.261(19) . ?
Ru9 C139 2.292(17) . ?
Ru9 S8 2.304(2) . ?
Ru9 S7 2.306(2) . ?
Ru9 C140 2.313(18) . ?
Ru10 S12 2.252(2) . ?
Ru10 S11 2.266(2) . ?
Ru10 S9 2.278(2) . ?
Ru10 S10 2.299(2) . ?
Ru10 Ru11 2.7698(11) . ?
Ru10 Ru12 2.7883(12) . ?
Ru10 Ru13 2.8066(11) . ?
Ru10 Ru14 2.8174(13) . ?
Ru11 S14 2.259(2) . ?
Ru11 S13 2.262(2) . ?
Ru11 S9 2.290(2) . ?
Ru11 S10 2.298(2) . ?
Ru11 Ru12 2.7727(11) . ?
Ru11 Ru16 2.7823(11) . ?
Ru11 Ru15 2.8764(12) . ?
Ru12 S15 2.256(2) . ?
Ru12 S16 2.256(2) . ?
Ru12 S10 2.274(2) . ?
Ru12 S9 2.286(2) . ?
Ru12 Ru18 2.8041(11) . ?
Ru12 Ru17 2.8513(12) . ?
Ru13 S11 2.304(2) . ?
Ru13 S12 2.304(2) . ?
Ru13 Ru14 2.7577(12) . ?
Ru14 C156 2.19(4) . ?
Ru14 C157 2.19(3) . ?
Ru14 C159 2.20(3) . ?
Ru14 C160 2.22(4) . ?
Ru14 C158 2.25(2) . ?
Ru14 C155 2.26(4) . ?
Ru14 S12 2.298(2) . ?
Ru14 S11 2.302(2) . ?
Ru15 S13 2.302(2) . ?
Ru15 S14 2.306(2) . ?
Ru15 Ru16 2.7423(12) . ?
Ru16 C170 2.182(19) . ?
Ru16 C169 2.20(2) . ?
Ru16 C166 2.228(19) . ?
Ru16 C168 2.258(19) . ?
Ru16 C165 2.263(18) . ?
Ru16 C167 2.28(2) . ?
Ru17 C149 2.13(5) . ?
Ru17 C150 2.19(5) . ?
Ru17 C148 2.20(3) . ?
Ru17 C147 2.23(6) . ?
Ru17 C146 2.27(5) . ?
Ru17 S16 2.296(2) . ?
Ru17 S15 2.303(2) . ?
Ru17 C145 2.32(4) . ?
Ru17 Ru18 2.7140(12) . ?
Ru18 C129 2.17(3) . ?
Ru18 C128 2.20(2) . ?
Ru18 C130 2.23(3) . ?
Ru18 C125 2.23(6) . ?
Ru18 C126 2.25(3) . ?
Ru18 C127 2.26(3) . ?
Ru18 S16 2.299(2) . ?
Ru18 S15 2.303(2) . ?
P1 F1 1.5897 . ?
P1 F6 1.5899 . ?
P1 F4 1.5899 . ?
P1 F3 1.5900 . ?
P1 F2 1.5901 . ?
P1 F5 1.5902 . ?
P2 F9 1.5897 . ?
P2 F11 1.5899 . ?
P2 F8 1.5899 . ?
P2 F12 1.5900 . ?
P2 F10 1.5902 . ?
P2 F7 1.5902 . ?
P3 F14 1.5898 . ?
P3 F18 1.5900 . ?
P3 F17 1.5900 . ?
P3 F13 1.5901 . ?
P3 F16 1.5902 . ?
P3 F15 1.5903 . ?
P4 F23 1.5898 . ?
P4 F19 1.5900 . ?
P4 F22 1.5900 . ?
P4 F24 1.5901 . ?
P4 F20 1.5901 . ?
P4 F21 1.5903 . ?
P5 F27 1.5897 . ?
P5 F30 1.5898 . ?
P5 F26 1.5898 . ?
P5 F25 1.5900 . ?
P5 F29 1.5900 . ?
P5 F28 1.5901 . ?
C121 N1 1.175(13) . ?
C121 C122 1.394(16) . ?
C122 H169 0.9800 . ?
C122 H170 0.9800 . ?
C122 H171 0.9800 . ?
C123 N2 1.131(17) . ?
C123 C124 1.488(18) . ?
C124 H172 0.9800 . ?
C124 H173 0.9800 . ?
C124 H174 0.9800 . ?
C125 C126 1.403(8) . ?
C125 C130 1.411(9) . ?
C125 C131 1.528(9) . ?
C126 C127 1.423(8) . ?
C126 H175 0.9500 . ?
C127 C128 1.406(9) . ?
C127 H176 0.9500 . ?
C128 C129 1.415(9) . ?
C128 C132 1.509(8) . ?
C129 C130 1.421(8) . ?
C129 H177 0.9500 . ?
C130 H178 0.9500 . ?
C131 H179 0.9800 . ?
C131 H180 0.9800 . ?
C131 H181 0.9800 . ?
C132 C134 1.481(10) . ?
C132 C133 1.544(10) . ?
C132 H182 1.0000 . ?
C133 H183 0.9800 . ?
C133 H184 0.9800 . ?
C133 H185 0.9800 . ?
C134 H186 0.9800 . ?
C134 H187 0.9800 . ?
C134 H188 0.9800 . ?
C135 C136 1.397(8) . ?
C135 C140 1.409(8) . ?
C135 C141 1.528(8) . ?
C136 C137 1.426(8) . ?
C136 H189 0.9500 . ?
C137 C138 1.400(8) . ?
C137 H190 0.9500 . ?
C138 C139 1.417(8) . ?
C138 C142 1.509(8) . ?
C139 C140 1.409(8) . ?
C139 H191 0.9500 . ?
C140 H192 0.9500 . ?
C141 H193 0.9800 . ?
C141 H194 0.9800 . ?
C141 H195 0.9800 . ?
C142 C144 1.485(9) . ?
C142 C143 1.535(9) . ?
C142 H196 1.0000 . ?
C143 H197 0.9800 . ?
C143 H198 0.9800 . ?
C143 H199 0.9800 . ?
C144 H200 0.9800 . ?
C144 H201 0.9800 . ?
C144 H202 0.9800 . ?
C145 C146 1.403(9) . ?
C145 C150 1.409(9) . ?
C145 C151 1.533(8) . ?
C146 C147 1.420(8) . ?
C146 H203 0.9500 . ?
C147 C148 1.404(8) . ?
C147 H204 0.9500 . ?
C148 C149 1.415(9) . ?
C148 C152 1.510(9) . ?
C149 C150 1.424(8) . ?
C149 H205 0.9500 . ?
C150 H206 0.9500 . ?
C151 H207 0.9800 . ?
C151 H208 0.9800 . ?
C151 H209 0.9800 . ?
C152 C154 1.480(10) . ?
C152 C153 1.547(10) . ?
C152 H210 1.0000 . ?
C153 H211 0.9800 . ?
C153 H212 0.9800 . ?
C153 H213 0.9800 . ?
C154 H214 0.9800 . ?
C154 H215 0.9800 . ?
C154 H216 0.9800 . ?
C155 C156 1.401(8) . ?
C155 C160 1.410(8) . ?
C155 C161 1.528(8) . ?
C156 C157 1.422(8) . ?
C156 H217 0.9500 . ?
C157 C158 1.403(8) . ?
C157 H218 0.9500 . ?
C158 C159 1.413(8) . ?
C158 C162 1.509(8) . ?
C159 C160 1.421(8) . ?
C159 H219 0.9500 . ?
C160 H220 0.9500 . ?
C161 H221 0.9800 . ?
C161 H222 0.9800 . ?
C161 H223 0.9800 . ?
C162 C164 1.485(9) . ?
C162 C163 1.548(10) . ?
C162 H224 1.0000 . ?
C163 H225 0.9800 . ?
C163 H226 0.9800 . ?
C163 H227 0.9800 . ?
C164 H228 0.9800 . ?
C164 H229 0.9800 . ?
C164 H230 0.9800 . ?
C165 C166 1.402(8) . ?
C165 C170 1.410(8) . ?
C165 C171 1.529(8) . ?
C166 C167 1.414(8) . ?
C166 H231 0.9500 . ?
C167 C168 1.408(8) . ?
C167 H232 0.9500 . ?
C168 C169 1.410(8) . ?
C168 C172 1.507(8) . ?
C169 C170 1.426(8) . ?
C169 H233 0.9500 . ?
C170 H234 0.9500 . ?
C171 H235 0.9800 . ?
C171 H236 0.9800 . ?
C171 H237 0.9800 . ?
C172 C174 1.475(9) . ?
C172 C173 1.541(9) . ?
C172 H238 1.0000 . ?
C173 H239 0.9800 . ?
C173 H240 0.9800 . ?
C173 H241 0.9800 . ?
C174 H242 0.9800 . ?
C174 H243 0.9800 . ?
C174 H244 0.9800 . ?
P6 F35 1.5898 . ?
P6 F33 1.5899 . ?
P6 F32 1.5899 . ?
P6 F34 1.5900 . ?
P6 F31 1.5901 . ?
P6 F36 1.5901 . ?
